data_7046110
loop_
_publ_author_name
'Plajer, Alex J.'
'Niu, Hao-Che'
'Rizzuto, Felix J.'
'Wright, Dominic S.'

_publ_section_title
;
 Formation and selection of the macrocycle [{(<sup>t</sup>BuN[double bond,
 length as
 m-dash])P(\m-N<sup>t</sup>Bu)}<sub>2</sub>(\m-Se)<sub>2</sub>{P(\m-N<sup>t</sup>Bu)}<sub>2</sub>]<sub>3</sub>.
;
_journal_issue 19
_journal_name_full 'Dalton transactions (Cambridge, England : 2003)'
_journal_page_first 6675
_journal_page_last 6678
_journal_paper_doi 10.1039/c8dt01143e
_journal_volume 47
_journal_year 2018
_chemical_formula_moiety 'C72 H162 N18 P12 Se6', 4(C7, H8)'
_chemical_formula_sum 'C100 H194 N18 P12 Se6'
_chemical_formula_weight 2494.12
_space_group_crystal_system triclinic
_space_group_IT_number 2
_space_group_name_Hall '-P 1'
_space_group_name_H-M_alt 'P -1'
_symmetry_space_group_name_Hall '-P 1'
_symmetry_space_group_name_H-M 'P -1'
_atom_sites_solution_hydrogens geom
_audit_creation_method SHELXL-2016/6
_audit_update_record
;
2018-03-16 deposited with the CCDC.
2018-04-10 downloaded from the CCDC.
;
_cell_angle_alpha 75.917(12)
_cell_angle_beta 84.957(13)
_cell_angle_gamma 74.512(12)
_cell_formula_units_Z 2
_cell_length_a 13.853(3)
_cell_length_b 17.290(3)
_cell_length_c 28.760(4)
_cell_measurement_reflns_used 9678
_cell_measurement_temperature 180(2)
_cell_measurement_theta_max 66.86
_cell_measurement_theta_min 2.82
_cell_volume 6437(2)
_computing_cell_refinement 'Bruker SAINT'
_computing_data_collection 'Bruker APEX2'
_computing_data_reduction 'Bruker SAINT'
_computing_structure_refinement 'SHELXL-2016/6 (Sheldrick, 2016)'
_computing_structure_solution 'SHELXT 2014/5 (Sheldrick, 2014)'
_diffrn_ambient_temperature 180(2)
_diffrn_measured_fraction_theta_full 0.986
_diffrn_measured_fraction_theta_max 0.986
_diffrn_measurement_device_type 'Bruker APEX-II CCD'
_diffrn_measurement_method '\f and \w scans'
_diffrn_radiation_type CuK\a
_diffrn_radiation_wavelength 1.54178
_diffrn_reflns_av_R_equivalents 0.0374
_diffrn_reflns_av_unetI/netI 0.0390
_diffrn_reflns_Laue_measured_fraction_full 0.986
_diffrn_reflns_Laue_measured_fraction_max 0.986
_diffrn_reflns_limit_h_max 16
_diffrn_reflns_limit_h_min -16
_diffrn_reflns_limit_k_max 20
_diffrn_reflns_limit_k_min -19
_diffrn_reflns_limit_l_max 34
_diffrn_reflns_limit_l_min -34
_diffrn_reflns_number 65225
_diffrn_reflns_point_group_measured_fraction_full 0.986
_diffrn_reflns_point_group_measured_fraction_max 0.986
_diffrn_reflns_theta_full 67.166
_diffrn_reflns_theta_max 67.166
_diffrn_reflns_theta_min 2.724
_diffrn_source 'sealed tube'
_exptl_absorpt_coefficient_mu 3.784
_exptl_absorpt_correction_T_max 0.7528
_exptl_absorpt_correction_T_min 0.6024
_exptl_absorpt_correction_type multi-scan
_exptl_absorpt_process_details SADABS
_exptl_crystal_colour colourless
_exptl_crystal_density_diffrn 1.287
_exptl_crystal_description block
_exptl_crystal_F_000 2608
_exptl_crystal_size_max 0.300
_exptl_crystal_size_mid 0.200
_exptl_crystal_size_min 0.200
_refine_diff_density_max 0.981
_refine_diff_density_min -0.724
_refine_diff_density_rms 0.069
_refine_ls_extinction_method none
_refine_ls_goodness_of_fit_ref 1.019
_refine_ls_hydrogen_treatment constr
_refine_ls_matrix_type full
_refine_ls_number_parameters 1374
_refine_ls_number_reflns 22732
_refine_ls_number_restraints 568
_refine_ls_restrained_S_all 1.028
_refine_ls_R_factor_all 0.0526
_refine_ls_R_factor_gt 0.0394
_refine_ls_shift/su_max 0.002
_refine_ls_shift/su_mean 0.000
_refine_ls_structure_factor_coef Fsqd
_refine_ls_weighting_details 'w=1/[\s^2^(Fo^2^)+(0.0484P)^2^+6.5704P] where P=(Fo^2^+2Fc^2^)/3'
_refine_ls_weighting_scheme calc
_refine_ls_wR_factor_gt 0.0975
_refine_ls_wR_factor_ref 0.1051
_reflns_Friedel_coverage 0.000
_reflns_number_gt 18347
_reflns_number_total 22732
_reflns_threshold_expression 'I > 2\s(I)'
_cod_data_source_file c8dt01143e2.cif
_cod_data_source_block p-1_a
_cod_depositor_comments
;
The following automatic conversions were performed:

'_exptl_absorpt_correction_type' value 'multi scan' changed to
'multi-scan' according to
/home/data/users/saulius/crontab/automatic-downloads/rss-feeds/RSC/lib/dictionaries/cif_core.dic
dictionary named 'cif_core.dic' version 2.4.2 from 2011-04-26.

Automatic conversion script
Id: cif_fix_values 4973 2017-02-22 13:04:09Z antanas 

 Adding full bibliography for 7046110.cif.
;
_cod_original_cell_volume 6437.3(18)
_cod_database_code 7046110
_shelx_shelxl_version_number 2016/6
_shelx_space_group_comment
;
The symmetry employed for this shelxl refinement is uniquely defined
by the following loop, which should always be used as a source of
symmetry information in preference to the above space-group names.
They are only intended as comments.
;
_shelx_estimated_absorpt_t_min 0.396
_shelx_estimated_absorpt_t_max 0.518

loop_
_space_group_symop_operation_xyz
'x, y, z'
'-x, -y, -z'

loop_
_atom_site_label
_atom_site_type_symbol
_atom_site_fract_x
_atom_site_fract_y
_atom_site_fract_z
_atom_site_U_iso_or_equiv
_atom_site_adp_type
_atom_site_occupancy
_atom_site_site_symmetry_order
_atom_site_calc_flag
_atom_site_refinement_flags_posn
_atom_site_refinement_flags_adp
_atom_site_refinement_flags_occupancy
_atom_site_disorder_assembly
_atom_site_disorder_group
C1 C 0.76287(18) 0.06612(16) 0.17326(9) 0.0422(8) Uani 1 1 d D U . . .
C2 C 0.7173(3) -0.0033(2) 0.20296(16) 0.0553(14) Uani 0.779(6) 1 d D U P A 1
H2A H 0.677743 -0.019565 0.182131 0.083 Uiso 0.779(6) 1 calc R U P A 1
H2B H 0.771175 -0.050851 0.216950 0.083 Uiso 0.779(6) 1 calc R U P A 1
H2C H 0.673889 0.016567 0.228668 0.083 Uiso 0.779(6) 1 calc R U P A 1
C3 C 0.6795(3) 0.14250(19) 0.15144(16) 0.0492(13) Uani 0.779(6) 1 d D U P A 1
H3A H 0.641111 0.128190 0.129218 0.074 Uiso 0.779(6) 1 calc R U P A 1
H3B H 0.634844 0.160986 0.177133 0.074 Uiso 0.779(6) 1 calc R U P A 1
H3C H 0.709756 0.186855 0.134107 0.074 Uiso 0.779(6) 1 calc R U P A 1
C4 C 0.8354(3) 0.0359(3) 0.13392(15) 0.073(2) Uani 0.779(6) 1 d D U P A 1
H4A H 0.798340 0.021445 0.111220 0.109 Uiso 0.779(6) 1 calc R U P A 1
H4B H 0.866694 0.079831 0.116921 0.109 Uiso 0.779(6) 1 calc R U P A 1
H4C H 0.887410 -0.012659 0.148583 0.109 Uiso 0.779(6) 1 calc R U P A 1
C202 C 0.6585(5) 0.0545(8) 0.1913(5) 0.073(5) Uani 0.221(6) 1 d D U P A 2
H20A H 0.626823 0.040654 0.166356 0.109 Uiso 0.221(6) 1 calc R U P A 2
H20B H 0.665390 0.009816 0.220221 0.109 Uiso 0.221(6) 1 calc R U P A 2
H20C H 0.616982 0.105728 0.198788 0.109 Uiso 0.221(6) 1 calc R U P A 2
C203 C 0.7564(10) 0.1301(7) 0.1251(3) 0.062(4) Uani 0.221(6) 1 d D U P A 2
H20D H 0.717913 0.116362 0.102664 0.093 Uiso 0.221(6) 1 calc R U P A 2
H20E H 0.723133 0.185073 0.130254 0.093 Uiso 0.221(6) 1 calc R U P A 2
H20F H 0.824108 0.129564 0.111769 0.093 Uiso 0.221(6) 1 calc R U P A 2
C204 C 0.8360(8) -0.0167(4) 0.1692(6) 0.065(4) Uani 0.221(6) 1 d D U P A 2
H20G H 0.808906 -0.041030 0.147505 0.098 Uiso 0.221(6) 1 calc R U P A 2
H20H H 0.900948 -0.007350 0.156546 0.098 Uiso 0.221(6) 1 calc R U P A 2
H20I H 0.844497 -0.054288 0.200966 0.098 Uiso 0.221(6) 1 calc R U P A 2
C5 C 0.9429(2) 0.16599(18) 0.29199(10) 0.0478(9) Uani 1 1 d D U . . .
C6 C 0.9678(4) 0.0989(3) 0.33853(14) 0.091(2) Uani 0.779(6) 1 d D U P B 1
H6A H 0.998798 0.119204 0.360884 0.136 Uiso 0.779(6) 1 calc R U P B 1
H6B H 0.906143 0.085133 0.353179 0.136 Uiso 0.779(6) 1 calc R U P B 1
H6C H 1.014440 0.049475 0.331156 0.136 Uiso 0.779(6) 1 calc R U P B 1
C7 C 0.8675(3) 0.2441(2) 0.30210(19) 0.0601(15) Uani 0.779(6) 1 d D U P B 1
H7A H 0.897331 0.266759 0.323711 0.090 Uiso 0.779(6) 1 calc R U P B 1
H7B H 0.851064 0.285232 0.271889 0.090 Uiso 0.779(6) 1 calc R U P B 1
H7C H 0.806363 0.229866 0.317120 0.090 Uiso 0.779(6) 1 calc R U P B 1
C8 C 1.0386(3) 0.1870(3) 0.26684(16) 0.0595(16) Uani 0.779(6) 1 d D U P B 1
H8A H 1.070920 0.209143 0.287784 0.089 Uiso 0.779(6) 1 calc R U P B 1
H8B H 1.084797 0.136997 0.260008 0.089 Uiso 0.779(6) 1 calc R U P B 1
H8C H 1.021070 0.228213 0.236749 0.089 Uiso 0.779(6) 1 calc R U P B 1
C206 C 0.9797(10) 0.2440(5) 0.2705(6) 0.084(5) Uani 0.221(6) 1 d D U P B 2
H20J H 1.008687 0.259367 0.295721 0.126 Uiso 0.221(6) 1 calc R U P B 2
H20K H 1.030739 0.233161 0.245395 0.126 Uiso 0.221(6) 1 calc R U P B 2
H20L H 0.923177 0.289280 0.256592 0.126 Uiso 0.221(6) 1 calc R U P B 2
C207 C 1.0317(7) 0.0892(5) 0.3040(5) 0.076(5) Uani 0.221(6) 1 d D U P B 2
H20M H 1.075405 0.097399 0.326406 0.114 Uiso 0.221(6) 1 calc R U P B 2
H20N H 1.006458 0.040807 0.318690 0.114 Uiso 0.221(6) 1 calc R U P B 2
H20O H 1.069814 0.080656 0.274499 0.114 Uiso 0.221(6) 1 calc R U P B 2
C208 C 0.8746(9) 0.1761(10) 0.3365(3) 0.070(4) Uani 0.221(6) 1 d D U P B 2
H20P H 0.906159 0.198029 0.357805 0.106 Uiso 0.221(6) 1 calc R U P B 2
H20Q H 0.809785 0.214221 0.326489 0.106 Uiso 0.221(6) 1 calc R U P B 2
H20R H 0.864285 0.122324 0.353542 0.106 Uiso 0.221(6) 1 calc R U P B 2
C9 C 1.0863(2) 0.0837(2) 0.15573(13) 0.0374(8) Uani 1 1 d . . . . .
C10 C 1.1041(3) 0.0014(3) 0.19146(18) 0.0619(12) Uani 1 1 d . . . . .
H10A H 1.166039 -0.035728 0.182613 0.093 Uiso 1 1 calc R U . . .
H10B H 1.109998 0.009307 0.223593 0.093 Uiso 1 1 calc R U . . .
H10C H 1.047662 -0.022752 0.191326 0.093 Uiso 1 1 calc R U . . .
C11 C 1.0802(3) 0.0729(3) 0.10537(15) 0.0560(11) Uani 1 1 d . . . . .
H11A H 1.141183 0.033527 0.097614 0.084 Uiso 1 1 calc R U . . .
H11B H 1.021802 0.051947 0.103530 0.084 Uiso 1 1 calc R U . . .
H11C H 1.073543 0.126094 0.082449 0.084 Uiso 1 1 calc R U . . .
C12 C 1.1736(3) 0.1218(3) 0.15645(19) 0.0604(12) Uani 1 1 d . . . . .
H12A H 1.236373 0.083801 0.149221 0.091 Uiso 1 1 calc R U . . .
H12B H 1.163610 0.173972 0.132323 0.091 Uiso 1 1 calc R U . . .
H12C H 1.176815 0.131996 0.188261 0.091 Uiso 1 1 calc R U . . .
C13 C 0.8613(3) -0.0823(2) 0.31876(14) 0.0463(9) Uani 1 1 d . . . . .
C14 C 0.9495(4) -0.1018(3) 0.28511(16) 0.0673(14) Uani 1 1 d . . . . .
H14A H 0.985658 -0.159862 0.295427 0.101 Uiso 1 1 calc R U . . .
H14B H 0.925578 -0.091331 0.252533 0.101 Uiso 1 1 calc R U . . .
H14C H 0.994466 -0.066794 0.285506 0.101 Uiso 1 1 calc R U . . .
C15 C 0.7895(4) -0.1355(3) 0.3206(2) 0.0833(17) Uani 1 1 d . . . . .
H15A H 0.825886 -0.193793 0.329149 0.125 Uiso 1 1 calc R U . . .
H15B H 0.736353 -0.123901 0.344626 0.125 Uiso 1 1 calc R U . . .
H15C H 0.759778 -0.123224 0.289060 0.125 Uiso 1 1 calc R U . . .
C16 C 0.8995(4) -0.0987(3) 0.36936(15) 0.0640(13) Uani 1 1 d . . . . .
H16A H 0.938914 -0.156071 0.378846 0.096 Uiso 1 1 calc R U . . .
H16B H 0.941745 -0.061655 0.369936 0.096 Uiso 1 1 calc R U . . .
H16C H 0.842475 -0.089052 0.391762 0.096 Uiso 1 1 calc R U . . .
C17 C 0.3794(2) 0.13988(16) 0.27031(9) 0.0415(8) Uani 1 1 d D U . . .
C18 C 0.3200(3) 0.0768(3) 0.29542(16) 0.0587(14) Uani 0.812(5) 1 d D U P C 1
H18A H 0.275596 0.071153 0.272452 0.088 Uiso 0.812(5) 1 calc R U P C 1
H18B H 0.366818 0.023316 0.307575 0.088 Uiso 0.812(5) 1 calc R U P C 1
H18C H 0.280005 0.095938 0.322187 0.088 Uiso 0.812(5) 1 calc R U P C 1
C19 C 0.4430(3) 0.1118(3) 0.22783(14) 0.0660(17) Uani 0.812(5) 1 d D U P C 1
H19A H 0.399007 0.106828 0.204440 0.099 Uiso 0.812(5) 1 calc R U P C 1
H19B H 0.480348 0.152560 0.212545 0.099 Uiso 0.812(5) 1 calc R U P C 1
H19C H 0.490146 0.058300 0.239499 0.099 Uiso 0.812(5) 1 calc R U P C 1
C20 C 0.3024(3) 0.2229(2) 0.25314(15) 0.0472(12) Uani 0.812(5) 1 d D U P C 1
H20S H 0.258644 0.217509 0.229784 0.071 Uiso 0.812(5) 1 calc R U P C 1
H20T H 0.261977 0.238914 0.280620 0.071 Uiso 0.812(5) 1 calc R U P C 1
H20U H 0.337647 0.265260 0.238089 0.071 Uiso 0.812(5) 1 calc R U P C 1
C218 C 0.3935(11) 0.2184(6) 0.2345(6) 0.060(5) Uani 0.188(5) 1 d D U P C 2
H21A H 0.354550 0.228079 0.205847 0.090 Uiso 0.188(5) 1 calc R U P C 2
H21B H 0.370423 0.265632 0.249420 0.090 Uiso 0.188(5) 1 calc R U P C 2
H21C H 0.464626 0.211572 0.225340 0.090 Uiso 0.188(5) 1 calc R U P C 2
C219 C 0.2737(6) 0.1542(8) 0.2936(6) 0.060(5) Uani 0.188(5) 1 d D U P C 2
H21D H 0.226037 0.149922 0.271731 0.089 Uiso 0.188(5) 1 calc R U P C 2
H21E H 0.273838 0.112563 0.323646 0.089 Uiso 0.188(5) 1 calc R U P C 2
H21F H 0.253928 0.209268 0.300393 0.089 Uiso 0.188(5) 1 calc R U P C 2
C220 C 0.4193(11) 0.0501(4) 0.2654(8) 0.069(5) Uani 0.188(5) 1 d D U P C 2
H22A H 0.379041 0.039551 0.242396 0.103 Uiso 0.188(5) 1 calc R U P C 2
H22B H 0.489325 0.040961 0.254054 0.103 Uiso 0.188(5) 1 calc R U P C 2
H22C H 0.414943 0.012582 0.296686 0.103 Uiso 0.188(5) 1 calc R U P C 2
C21 C 0.5873(3) 0.1048(2) 0.41672(13) 0.0466(9) Uani 1 1 d . . . . .
C22 C 0.6555(4) 0.0180(3) 0.42546(17) 0.0732(15) Uani 1 1 d . . . . .
H22D H 0.693989 0.007251 0.454376 0.110 Uiso 1 1 calc R U . . .
H22E H 0.614901 -0.021901 0.429752 0.110 Uiso 1 1 calc R U . . .
H22F H 0.701594 0.012596 0.397888 0.110 Uiso 1 1 calc R U . . .
C23 C 0.5125(4) 0.1137(3) 0.45852(15) 0.0676(13) Uani 1 1 d . . . . .
H23A H 0.548755 0.104254 0.487975 0.101 Uiso 1 1 calc R U . . .
H23B H 0.467784 0.169418 0.451977 0.101 Uiso 1 1 calc R U . . .
H23C H 0.472891 0.073189 0.462447 0.101 Uiso 1 1 calc R U . . .
C24 C 0.6484(4) 0.1675(3) 0.41135(17) 0.0690(13) Uani 1 1 d . . . . .
H24A H 0.685585 0.156695 0.440676 0.103 Uiso 1 1 calc R U . . .
H24B H 0.695588 0.163210 0.384077 0.103 Uiso 1 1 calc R U . . .
H24C H 0.603450 0.223101 0.405810 0.103 Uiso 1 1 calc R U . . .
C25 C 0.1378(3) 0.4213(2) 0.32454(13) 0.0398(8) Uani 1 1 d . . . . .
C26 C 0.1118(3) 0.3401(3) 0.34543(17) 0.0583(11) Uani 1 1 d . . . . .
H26A H 0.067150 0.331039 0.323846 0.087 Uiso 1 1 calc R U . . .
H26B H 0.173313 0.295288 0.349216 0.087 Uiso 1 1 calc R U . . .
H26C H 0.078240 0.341356 0.376781 0.087 Uiso 1 1 calc R U . . .
C27 C 0.0427(3) 0.4917(3) 0.32036(17) 0.0612(12) Uani 1 1 d . . . . .
H27A H -0.003080 0.484863 0.298445 0.092 Uiso 1 1 calc R U . . .
H27B H 0.010042 0.491078 0.352042 0.092 Uiso 1 1 calc R U . . .
H27C H 0.060072 0.544467 0.307898 0.092 Uiso 1 1 calc R U . . .
C28 C 0.1868(3) 0.4210(2) 0.27477(13) 0.0468(9) Uani 1 1 d . . . . .
H28A H 0.140224 0.412857 0.253737 0.070 Uiso 1 1 calc R U . . .
H28B H 0.203396 0.473787 0.261321 0.070 Uiso 1 1 calc R U . . .
H28C H 0.248120 0.376114 0.277371 0.070 Uiso 1 1 calc R U . . .
C29 C 0.40740(19) 0.46096(16) 0.42723(9) 0.0415(8) Uani 1 1 d D U . . .
C30 C 0.4972(3) 0.3844(2) 0.43375(17) 0.0556(16) Uani 0.716(6) 1 d D U P D 1
H30A H 0.547329 0.391158 0.453422 0.083 Uiso 0.716(6) 1 calc R U P D 1
H30B H 0.474314 0.335256 0.449673 0.083 Uiso 0.716(6) 1 calc R U P D 1
H30C H 0.527165 0.377960 0.402304 0.083 Uiso 0.716(6) 1 calc R U P D 1
C31 C 0.3537(3) 0.4687(3) 0.47591(13) 0.0599(16) Uani 0.716(6) 1 d D U P D 1
H31A H 0.399974 0.475963 0.497408 0.090 Uiso 0.716(6) 1 calc R U P D 1
H31B H 0.295383 0.516358 0.470946 0.090 Uiso 0.716(6) 1 calc R U P D 1
H31C H 0.331644 0.418508 0.490257 0.090 Uiso 0.716(6) 1 calc R U P D 1
C32 C 0.4412(4) 0.5397(2) 0.40329(16) 0.0561(16) Uani 0.716(6) 1 d D U P D 1
H32A H 0.490964 0.546388 0.423171 0.084 Uiso 0.716(6) 1 calc R U P D 1
H32B H 0.470853 0.535211 0.371541 0.084 Uiso 0.716(6) 1 calc R U P D 1
H32C H 0.383144 0.587604 0.399925 0.084 Uiso 0.716(6) 1 calc R U P D 1
C230 C 0.3715(9) 0.5462(3) 0.4394(4) 0.060(4) Uani 0.284(6) 1 d D U P D 2
H23D H 0.421232 0.553404 0.459081 0.090 Uiso 0.284(6) 1 calc R U P D 2
H23E H 0.362944 0.589293 0.409676 0.090 Uiso 0.284(6) 1 calc R U P D 2
H23F H 0.307301 0.550174 0.457168 0.090 Uiso 0.284(6) 1 calc R U P D 2
C231 C 0.4948(6) 0.4588(7) 0.3901(3) 0.063(4) Uani 0.284(6) 1 d D U P D 2
H23G H 0.553161 0.465286 0.404274 0.094 Uiso 0.284(6) 1 calc R U P D 2
H23H H 0.511979 0.405883 0.380680 0.094 Uiso 0.284(6) 1 calc R U P D 2
H23I H 0.474851 0.503782 0.361841 0.094 Uiso 0.284(6) 1 calc R U P D 2
C232 C 0.4364(9) 0.3921(5) 0.4727(2) 0.076(4) Uani 0.284(6) 1 d D U P D 2
H23J H 0.486279 0.404272 0.490069 0.114 Uiso 0.284(6) 1 calc R U P D 2
H23K H 0.376708 0.388934 0.493329 0.114 Uiso 0.284(6) 1 calc R U P D 2
H23L H 0.464626 0.339324 0.463692 0.114 Uiso 0.284(6) 1 calc R U P D 2
C33 C 0.2319(3) 0.2647(2) 0.47279(13) 0.0454(9) Uani 1 1 d . . . . .
C34 C 0.2055(4) 0.1885(3) 0.46614(19) 0.0707(14) Uani 1 1 d . . . . .
H34A H 0.164057 0.168596 0.493501 0.106 Uiso 1 1 calc R U . . .
H34B H 0.168181 0.202170 0.436557 0.106 Uiso 1 1 calc R U . . .
H34C H 0.267052 0.145332 0.464067 0.106 Uiso 1 1 calc R U . . .
C35 C 0.2948(4) 0.2396(3) 0.51764(15) 0.0647(12) Uani 1 1 d . . . . .
H35A H 0.254378 0.221184 0.545791 0.097 Uiso 1 1 calc R U . . .
H35B H 0.353453 0.194541 0.514339 0.097 Uiso 1 1 calc R U . . .
H35C H 0.316882 0.286910 0.521552 0.097 Uiso 1 1 calc R U . . .
C36 C 0.1385(4) 0.3300(3) 0.47984(17) 0.0691(14) Uani 1 1 d . . . . .
H36A H 0.100606 0.308132 0.508099 0.104 Uiso 1 1 calc R U . . .
H36B H 0.157155 0.378345 0.484533 0.104 Uiso 1 1 calc R U . . .
H36C H 0.097011 0.345920 0.451469 0.104 Uiso 1 1 calc R U . . .
C37 C 0.0939(3) 0.6219(2) 0.40627(12) 0.0394(8) Uani 1 1 d . . . . .
C38 C 0.0756(3) 0.5487(2) 0.44453(14) 0.0489(9) Uani 1 1 d . . . . .
H38A H 0.021482 0.568275 0.466484 0.073 Uiso 1 1 calc R U . . .
H38B H 0.056688 0.510299 0.429221 0.073 Uiso 1 1 calc R U . . .
H38C H 0.136952 0.520577 0.462526 0.073 Uiso 1 1 calc R U . . .
C39 C -0.0015(3) 0.6658(2) 0.37854(15) 0.0563(11) Uani 1 1 d . . . . .
H39A H -0.056304 0.682767 0.400852 0.084 Uiso 1 1 calc R U . . .
H39B H 0.009082 0.714613 0.355073 0.084 Uiso 1 1 calc R U . . .
H39C H -0.018824 0.628431 0.361841 0.084 Uiso 1 1 calc R U . . .
C300 C 0.1234(4) 0.6819(3) 0.42955(16) 0.0603(12) Uani 1 1 d . . . . .
H30D H 0.071041 0.699517 0.452756 0.090 Uiso 1 1 calc R U . . .
H30E H 0.186797 0.654900 0.446060 0.090 Uiso 1 1 calc R U . . .
H30F H 0.131561 0.730175 0.404850 0.090 Uiso 1 1 calc R U . . .
C41 C 0.1564(2) 0.7105(2) 0.17058(11) 0.0328(7) Uani 1 1 d . . . . .
C42 C 0.1106(3) 0.6380(2) 0.19044(14) 0.0469(9) Uani 1 1 d . . . . .
H42A H 0.057048 0.640630 0.169537 0.070 Uiso 1 1 calc R U . . .
H42B H 0.162343 0.586299 0.191840 0.070 Uiso 1 1 calc R U . . .
H42C H 0.082786 0.640379 0.222749 0.070 Uiso 1 1 calc R U . . .
C43 C 0.2041(3) 0.7059(3) 0.12138(13) 0.0452(9) Uani 1 1 d . . . . .
H43A H 0.152409 0.709812 0.099109 0.068 Uiso 1 1 calc R U . . .
H43B H 0.235878 0.751500 0.109633 0.068 Uiso 1 1 calc R U . . .
H43C H 0.254695 0.653325 0.123647 0.068 Uiso 1 1 calc R U . . .
C44 C 0.0760(3) 0.7918(2) 0.16752(15) 0.0502(10) Uani 1 1 d . . . . .
H44A H 0.023601 0.794734 0.145903 0.075 Uiso 1 1 calc R U . . .
H44B H 0.046542 0.794537 0.199510 0.075 Uiso 1 1 calc R U . . .
H44C H 0.106449 0.838082 0.155190 0.075 Uiso 1 1 calc R U . . .
C45 C 0.3503(3) 0.7864(2) 0.28677(12) 0.0388(8) Uani 1 1 d . . . . .
C46 C 0.4457(3) 0.7225(3) 0.30637(15) 0.0521(10) Uani 1 1 d . . . . .
H46A H 0.476518 0.743460 0.328494 0.078 Uiso 1 1 calc R U . . .
H46B H 0.429089 0.671130 0.323437 0.078 Uiso 1 1 calc R U . . .
H46C H 0.492769 0.711989 0.279766 0.078 Uiso 1 1 calc R U . . .
C47 C 0.3765(4) 0.8647(2) 0.25908(17) 0.0574(11) Uani 1 1 d . . . . .
H47A H 0.408174 0.886516 0.280453 0.086 Uiso 1 1 calc R U . . .
H47B H 0.423024 0.852760 0.232519 0.086 Uiso 1 1 calc R U . . .
H47C H 0.315402 0.905636 0.246330 0.086 Uiso 1 1 calc R U . . .
C48 C 0.2750(4) 0.8024(4) 0.32725(17) 0.0762(15) Uani 1 1 d . . . . .
H48A H 0.304435 0.822853 0.350096 0.114 Uiso 1 1 calc R U . . .
H48B H 0.214466 0.843573 0.314105 0.114 Uiso 1 1 calc R U . . .
H48C H 0.257706 0.750955 0.343677 0.114 Uiso 1 1 calc R U . . .
C49 C 0.5219(3) 0.7064(2) 0.04210(12) 0.0421(8) Uani 1 1 d . . . . .
C50 C 0.4749(3) 0.6337(3) 0.06277(14) 0.0503(10) Uani 1 1 d . . . . .
H50A H 0.435699 0.626547 0.038087 0.075 Uiso 1 1 calc R U . . .
H50B H 0.528033 0.583279 0.073146 0.075 Uiso 1 1 calc R U . . .
H50C H 0.430947 0.644936 0.090265 0.075 Uiso 1 1 calc R U . . .
C51 C 0.5907(3) 0.6869(4) 0.00013(15) 0.0674(13) Uani 1 1 d . . . . .
H51A H 0.552097 0.677777 -0.024121 0.101 Uiso 1 1 calc R U . . .
H51B H 0.620184 0.733189 -0.013940 0.101 Uiso 1 1 calc R U . . .
H51C H 0.644123 0.637063 0.011345 0.101 Uiso 1 1 calc R U . . .
C52 C 0.4393(3) 0.7835(3) 0.02622(17) 0.0677(13) Uani 1 1 d . . . . .
H52A H 0.398925 0.775306 0.002366 0.102 Uiso 1 1 calc R U . . .
H52B H 0.396612 0.795428 0.053963 0.102 Uiso 1 1 calc R U . . .
H52C H 0.468643 0.829861 0.012027 0.102 Uiso 1 1 calc R U . . .
C53 C 0.72523(19) 0.72341(19) 0.18187(10) 0.0454(9) Uani 1 1 d D U . . .
C54 C 0.6577(5) 0.7438(5) 0.2250(2) 0.071(3) Uani 0.429(7) 1 d D U P E 1
H54A H 0.699252 0.744175 0.250786 0.106 Uiso 0.429(7) 1 calc R U P E 1
H54B H 0.610996 0.798237 0.215182 0.106 Uiso 0.429(7) 1 calc R U P E 1
H54C H 0.619800 0.702132 0.236496 0.106 Uiso 0.429(7) 1 calc R U P E 1
C55 C 0.7684(6) 0.7968(4) 0.1562(3) 0.071(3) Uani 0.429(7) 1 d D U P E 1
H55A H 0.809869 0.808114 0.178344 0.107 Uiso 0.429(7) 1 calc R U P E 1
H55B H 0.809349 0.783242 0.128302 0.107 Uiso 0.429(7) 1 calc R U P E 1
H55C H 0.713252 0.845659 0.145575 0.107 Uiso 0.429(7) 1 calc R U P E 1
C56 C 0.8101(4) 0.6448(3) 0.1975(3) 0.064(3) Uani 0.429(7) 1 d D U P E 1
H56A H 0.844690 0.649678 0.224573 0.095 Uiso 0.429(7) 1 calc R U P E 1
H56B H 0.781859 0.596884 0.207248 0.095 Uiso 0.429(7) 1 calc R U P E 1
H56C H 0.857880 0.637953 0.170671 0.095 Uiso 0.429(7) 1 calc R U P E 1
C54A C 0.8315(3) 0.7319(4) 0.1659(2) 0.083(3) Uani 0.571(7) 1 d D U P E 2
H54D H 0.867214 0.733013 0.193645 0.124 Uiso 0.571(7) 1 calc R U P E 2
H54E H 0.867740 0.684969 0.152538 0.124 Uiso 0.571(7) 1 calc R U P E 2
H54F H 0.827440 0.783229 0.141521 0.124 Uiso 0.571(7) 1 calc R U P E 2
C55A C 0.7285(5) 0.6396(2) 0.2170(2) 0.062(2) Uani 0.571(7) 1 d D U P E 2
H55D H 0.765055 0.635263 0.245553 0.093 Uiso 0.571(7) 1 calc R U P E 2
H55E H 0.660026 0.635388 0.226348 0.093 Uiso 0.571(7) 1 calc R U P E 2
H55F H 0.762558 0.594865 0.201313 0.093 Uiso 0.571(7) 1 calc R U P E 2
C56A C 0.6663(4) 0.7950(3) 0.2043(2) 0.054(2) Uani 0.571(7) 1 d D U P E 2
H56D H 0.703016 0.796881 0.231453 0.081 Uiso 0.571(7) 1 calc R U P E 2
H56E H 0.658153 0.847122 0.180229 0.081 Uiso 0.571(7) 1 calc R U P E 2
H56F H 0.600203 0.786530 0.215530 0.081 Uiso 0.571(7) 1 calc R U P E 2
C57 C 0.4764(2) 0.9334(2) 0.10313(13) 0.0386(8) Uani 1 1 d . . . . .
C58 C 0.3794(3) 0.9679(3) 0.07550(17) 0.0621(12) Uani 1 1 d . . . . .
H58A H 0.373381 1.025948 0.059722 0.093 Uiso 1 1 calc R U . . .
H58B H 0.380152 0.936506 0.051267 0.093 Uiso 1 1 calc R U . . .
H58C H 0.322283 0.963463 0.097733 0.093 Uiso 1 1 calc R U . . .
C59 C 0.4689(3) 0.9796(2) 0.14248(16) 0.0551(10) Uani 1 1 d . . . . .
H59A H 0.464122 1.037966 0.128048 0.083 Uiso 1 1 calc R U . . .
H59B H 0.409157 0.974367 0.162657 0.083 Uiso 1 1 calc R U . . .
H59C H 0.528683 0.956283 0.162126 0.083 Uiso 1 1 calc R U . . .
C60 C 0.5650(3) 0.9449(3) 0.0696(2) 0.0737(15) Uani 1 1 d . . . . .
H60A H 0.556669 1.003694 0.055103 0.111 Uiso 1 1 calc R U . . .
H60B H 0.626920 0.923395 0.087752 0.111 Uiso 1 1 calc R U . . .
H60C H 0.568599 0.915015 0.044333 0.111 Uiso 1 1 calc R U . . .
C61 C 0.8409(3) 0.7295(2) 0.02700(14) 0.0442(9) Uani 1 1 d . . . . .
C62 C 0.7742(3) 0.8174(2) 0.01443(17) 0.0575(11) Uani 1 1 d . . . . .
H62A H 0.807587 0.851643 -0.010557 0.086 Uiso 1 1 calc R U . . .
H62B H 0.710186 0.816798 0.002719 0.086 Uiso 1 1 calc R U . . .
H62C H 0.762163 0.840241 0.043067 0.086 Uiso 1 1 calc R U . . .
C63 C 0.9405(3) 0.7320(3) 0.04484(18) 0.0615(12) Uani 1 1 d . . . . .
H63A H 0.971475 0.768657 0.020236 0.092 Uiso 1 1 calc R U . . .
H63B H 0.928611 0.752524 0.074275 0.092 Uiso 1 1 calc R U . . .
H63C H 0.985348 0.676322 0.051463 0.092 Uiso 1 1 calc R U . . .
C64 C 0.8616(4) 0.6931(3) -0.01721(16) 0.0688(14) Uani 1 1 d . . . . .
H64A H 0.891796 0.728854 -0.042771 0.103 Uiso 1 1 calc R U . . .
H64B H 0.907770 0.638117 -0.009099 0.103 Uiso 1 1 calc R U . . .
H64C H 0.798597 0.688881 -0.028166 0.103 Uiso 1 1 calc R U . . .
C65 C 1.0025(2) 0.4268(2) 0.13993(14) 0.0399(8) Uani 1 1 d . . . . .
C66 C 1.0342(3) 0.5019(3) 0.1122(2) 0.0718(14) Uani 1 1 d . . . . .
H66A H 1.084712 0.512233 0.130052 0.108 Uiso 1 1 calc R U . . .
H66B H 1.062642 0.492925 0.080927 0.108 Uiso 1 1 calc R U . . .
H66C H 0.975889 0.549657 0.107436 0.108 Uiso 1 1 calc R U . . .
C67 C 0.9563(3) 0.4395(3) 0.18871(16) 0.0603(12) Uani 1 1 d . . . . .
H67A H 1.006234 0.448644 0.207474 0.090 Uiso 1 1 calc R U . . .
H67B H 0.898423 0.487641 0.183943 0.090 Uiso 1 1 calc R U . . .
H67C H 0.934558 0.390504 0.205929 0.090 Uiso 1 1 calc R U . . .
C68 C 1.0905(3) 0.3507(2) 0.14717(15) 0.0472(9) Uani 1 1 d . . . . .
H68A H 1.141774 0.358706 0.165673 0.071 Uiso 1 1 calc R U . . .
H68B H 1.067446 0.302477 0.164611 0.071 Uiso 1 1 calc R U . . .
H68C H 1.119115 0.341976 0.115893 0.071 Uiso 1 1 calc R U . . .
C69 C 0.7464(3) 0.3830(2) 0.03608(12) 0.0388(8) Uani 1 1 d . . . . .
C70 C 0.7892(4) 0.2975(3) 0.0258(2) 0.0733(14) Uani 1 1 d . . . . .
H70A H 0.745951 0.288509 0.003514 0.110 Uiso 1 1 calc R U . . .
H70B H 0.856690 0.293811 0.011464 0.110 Uiso 1 1 calc R U . . .
H70C H 0.792533 0.255433 0.055816 0.110 Uiso 1 1 calc R U . . .
C71 C 0.7434(6) 0.4464(5) -0.0093(2) 0.125(3) Uani 1 1 d . . . . .
H71A H 0.699304 0.438626 -0.031683 0.187 Uiso 1 1 calc R U . . .
H71B H 0.717723 0.501372 -0.002719 0.187 Uiso 1 1 calc R U . . .
H71C H 0.811088 0.441181 -0.023500 0.187 Uiso 1 1 calc R U . . .
C72 C 0.6454(3) 0.3846(4) 0.06115(18) 0.0683(13) Uani 1 1 d . . . . .
H72A H 0.599498 0.376810 0.039676 0.102 Uiso 1 1 calc R U . . .
H72B H 0.653178 0.340293 0.090266 0.102 Uiso 1 1 calc R U . . .
H72C H 0.618208 0.437917 0.069735 0.102 Uiso 1 1 calc R U . . .
C73 C 0.4754(3) 0.4115(2) 0.18534(13) 0.0413(8) Uani 1 1 d . . . . .
C79 C 0.5407(3) 0.4245(3) 0.22046(14) 0.0495(9) Uani 1 1 d . . . . .
H79A H 0.510362 0.477462 0.229001 0.074 Uiso 1 1 calc R U . . .
H79B H 0.546812 0.379882 0.249395 0.074 Uiso 1 1 calc R U . . .
H79C H 0.607236 0.424734 0.205835 0.074 Uiso 1 1 calc R U . . .
C78 C 0.3869(3) 0.4688(3) 0.17020(17) 0.0583(11) Uani 1 1 d . . . . .
H78 H 0.366368 0.517153 0.182488 0.070 Uiso 1 1 calc R U . . .
C76 C 0.3553(3) 0.3876(3) 0.12018(15) 0.0609(11) Uani 1 1 d . . . . .
H76 H 0.314564 0.379756 0.097712 0.073 Uiso 1 1 calc R U . . .
C74 C 0.5014(3) 0.3414(3) 0.16759(16) 0.0608(11) Uani 1 1 d . . . . .
H74 H 0.561360 0.300650 0.177759 0.073 Uiso 1 1 calc R U . . .
C75 C 0.4419(4) 0.3290(3) 0.13524(18) 0.0701(13) Uani 1 1 d . . . . .
H75 H 0.461029 0.280091 0.123504 0.084 Uiso 1 1 calc R U . . .
C77 C 0.3279(3) 0.4572(3) 0.13757(18) 0.0676(13) Uani 1 1 d . . . . .
H77 H 0.267952 0.497864 0.127198 0.081 Uiso 1 1 calc R U . . .
N1 N 0.99501(19) 0.14240(17) 0.16664(10) 0.0348(6) Uani 1 1 d . . . . .
N2 N 0.82197(18) 0.08776(15) 0.20734(9) 0.0292(5) Uani 1 1 d . . . . .
N3 N 0.89552(18) 0.13221(16) 0.25872(9) 0.0302(6) Uani 1 1 d . . . . .
N4 N 0.8026(2) 0.00434(17) 0.30572(11) 0.0412(7) Uani 1 1 d . . . . .
N5 N 0.44662(19) 0.14751(18) 0.30601(11) 0.0375(6) Uani 1 1 d . . . . .
N6 N 0.5306(2) 0.11930(17) 0.37331(10) 0.0383(7) Uani 1 1 d . . . . .
N7 N 0.2933(2) 0.29189(17) 0.43134(10) 0.0368(6) Uani 1 1 d . . . . .
N8 N 0.33085(19) 0.45004(15) 0.39700(9) 0.0299(6) Uani 1 1 d . . . . .
N9 N 0.20585(19) 0.43358(16) 0.35808(9) 0.0299(6) Uani 1 1 d . . . . .
N10 N 0.1741(2) 0.59741(16) 0.37203(10) 0.0368(6) Uani 1 1 d . . . . .
N11 N 0.30299(19) 0.75572(16) 0.25340(9) 0.0305(6) Uani 1 1 d . . . . .
N12 N 0.23689(18) 0.70432(17) 0.20314(9) 0.0298(6) Uani 1 1 d . . . . .
N13 N 0.48333(19) 0.84708(17) 0.12621(10) 0.0349(6) Uani 1 1 d . . . . .
N14 N 0.66815(17) 0.72151(16) 0.14059(9) 0.0285(5) Uani 1 1 d . . . . .
N15 N 0.58223(18) 0.71983(16) 0.07820(9) 0.0292(5) Uani 1 1 d . . . . .
N16 N 0.79615(19) 0.67463(17) 0.06414(10) 0.0359(6) Uani 1 1 d . . . . .
N17 N 0.8129(2) 0.39499(17) 0.06968(10) 0.0356(6) Uani 1 1 d . . . . .
N18 N 0.92685(19) 0.41323(16) 0.11213(10) 0.0311(6) Uani 1 1 d . . . . .
P1 P 0.90080(5) 0.15097(5) 0.19773(3) 0.02596(16) Uani 1 1 d . . . . .
P2 P 0.80343(6) 0.08187(5) 0.26729(3) 0.02945(17) Uani 1 1 d . . . . .
P3 P 0.56444(6) 0.08688(5) 0.32153(3) 0.03453(19) Uani 1 1 d . . . . .
P4 P 0.41124(6) 0.17616(5) 0.35938(3) 0.03420(18) Uani 1 1 d . . . . .
P5 P 0.30237(6) 0.36371(5) 0.39048(3) 0.02720(16) Uani 1 1 d . . . . .
P6 P 0.24182(6) 0.51940(5) 0.36017(3) 0.02764(16) Uani 1 1 d . . . . .
P7 P 0.22088(6) 0.69493(5) 0.26434(3) 0.02866(17) Uani 1 1 d . . . . .
P8 P 0.31486(6) 0.76964(5) 0.19261(3) 0.02767(16) Uani 1 1 d . . . . .
P9 P 0.54480(5) 0.76002(5) 0.12722(3) 0.02615(16) Uani 1 1 d . . . . .
P10 P 0.70256(5) 0.67188(5) 0.09514(3) 0.02693(16) Uani 1 1 d . . . . .
P11 P 0.84016(6) 0.48330(5) 0.07404(3) 0.03049(17) Uani 1 1 d . . . . .
P12 P 0.90339(6) 0.32464(5) 0.10527(3) 0.02991(17) Uani 1 1 d . . . . .
Se1 Se 0.81014(2) 0.28190(2) 0.17412(2) 0.02982(8) Uani 1 1 d . . . . .
Se2 Se 0.66033(2) 0.17465(2) 0.27753(2) 0.03150(8) Uani 1 1 d . . . . .
Se3 Se 0.41982(2) 0.31330(2) 0.33895(2) 0.03092(8) Uani 1 1 d . . . . .
Se4 Se 0.32142(2) 0.56092(2) 0.29108(2) 0.03202(8) Uani 1 1 d . . . . .
Se5 Se 0.46591(2) 0.67648(2) 0.17950(2) 0.03020(8) Uani 1 1 d . . . . .
Se6 Se 0.71138(2) 0.53803(2) 0.12556(2) 0.03144(8) Uani 1 1 d . . . . .
C90 C 0.9401(7) 0.0251(8) 0.4612(2) 0.150(4) Uani 1 1 d . . . . .
H90 H 0.897732 0.040937 0.434491 0.180 Uiso 1 1 calc R U . F 1
C93 C 1.0198(7) 0.0617(8) 0.5182(3) 0.164(5) Uani 1 1 d . . . . .
H93 H 1.034902 0.101272 0.532368 0.197 Uiso 1 1 calc R U . G 1
C91 C 0.9618(7) 0.0875(8) 0.4797(3) 0.150(4) Uani 0.5 1 d . . P H 1
C92 C 0.9129(13) 0.1914(12) 0.4573(6) 0.135(6) Uani 0.5 1 d . . P H 1
H92A H 0.872607 0.199561 0.429325 0.203 Uiso 0.5 1 calc R U P H 1
H92B H 0.870571 0.215298 0.482024 0.203 Uiso 0.5 1 calc R U P H 1
H92C H 0.967659 0.218480 0.447804 0.203 Uiso 0.5 1 calc R U P H 1
C91A C 0.9618(7) 0.0875(8) 0.4797(3) 0.150(4) Uani 0.5 1 d . . P H 2
H91A H 0.936651 0.144405 0.465507 0.179 Uiso 0.5 1 calc R U P H 2
C104 C 0.2964(7) 0.8398(5) 0.4506(2) 0.108(2) Uani 1 1 d . U . . .
H104 H 0.231556 0.839572 0.464366 0.129 Uiso 1 1 calc R U . . .
C103 C 0.4127(6) 0.9156(5) 0.4068(2) 0.106(2) Uani 1 1 d . U . . .
H103 H 0.428155 0.966251 0.391451 0.127 Uiso 1 1 calc R U . . .
C105 C 0.3180(7) 0.9147(5) 0.4280(2) 0.1085(19) Uani 1 1 d . U . . .
C102 C 0.4832(7) 0.8416(6) 0.4085(2) 0.115(2) Uani 1 1 d . U . . .
H102 H 0.547560 0.840557 0.393802 0.138 Uiso 1 1 calc R U . . .
C101 C 0.4588(7) 0.7679(6) 0.4322(3) 0.120(2) Uani 1 1 d . U . . .
H101 H 0.507571 0.716975 0.433737 0.144 Uiso 1 1 calc R U . . .
C100 C 0.3665(7) 0.7680(6) 0.4531(3) 0.122(2) Uani 1 1 d . U . . .
H100 H 0.351608 0.717490 0.469358 0.147 Uiso 1 1 calc R U . . .
C106 C 0.2365(9) 0.9902(6) 0.4253(4) 0.179(4) Uani 1 1 d . U . . .
H10D H 0.261149 1.038103 0.408732 0.269 Uiso 1 1 calc R U . . .
H10E H 0.180878 0.987034 0.407651 0.269 Uiso 1 1 calc R U . . .
H10F H 0.213293 0.995712 0.457817 0.269 Uiso 1 1 calc R U . . .
C301 C 0.7254(4) 0.4694(5) 0.34913(19) 0.151(3) Uani 1 1 d DG U . . .
C302 C 0.7799(5) 0.4073(4) 0.3846(2) 0.170(3) Uani 1 1 d DG U . . .
H302 H 0.788606 0.351100 0.384007 0.204 Uiso 1 1 calc R U . . .
C304 C 0.8217(4) 0.4273(5) 0.42082(18) 0.170(3) Uani 1 1 d G U . . .
H304 H 0.858990 0.384850 0.445039 0.204 Uiso 1 1 calc R U . . .
C303 C 0.8090(4) 0.5095(6) 0.42164(18) 0.159(3) Uani 1 1 d G U . . .
H303 H 0.837595 0.523180 0.446418 0.191 Uiso 1 1 calc R U . . .
C305 C 0.7545(5) 0.5716(4) 0.3862(2) 0.164(3) Uani 1 1 d G U . . .
H305 H 0.745817 0.627761 0.386766 0.197 Uiso 1 1 calc R U . . .
C306 C 0.7127(4) 0.5516(4) 0.34995(19) 0.162(3) Uani 1 1 d DG U . . .
H306 H 0.675432 0.594013 0.325733 0.194 Uiso 1 1 calc R U . . .
C307 C 0.6821(8) 0.4492(7) 0.3088(3) 0.211(5) Uani 1 1 d D U . . .
H30G H 0.646440 0.500423 0.287477 0.317 Uiso 1 1 calc R U . . .
H30H H 0.736320 0.418991 0.290796 0.317 Uiso 1 1 calc R U . . .
H30I H 0.635438 0.415184 0.321963 0.317 Uiso 1 1 calc R U . . .
C900 C 0.8277(6) 1.0716(6) -0.0070(4) 0.152(6) Uani 0.5 1 d G U P I -1
H90A H 0.820689 1.124593 -0.030126 0.228 Uiso 0.5 1 calc R U P I -1
H90B H 0.791129 1.038348 -0.018038 0.228 Uiso 0.5 1 calc R U P I -1
H90C H 0.800192 1.081099 0.024322 0.228 Uiso 0.5 1 calc R U P I -1
C901 C 0.9368(6) 1.0265(4) -0.0024(3) 0.090(3) Uani 0.5 1 d G U P I -1
C902 C 0.9670(7) 0.9499(5) 0.0280(3) 0.087(3) Uani 0.5 1 d G U P I -1
H902 H 0.918094 0.925367 0.046448 0.105 Uiso 0.5 1 calc R U P I -1
C903 C 1.0669(8) 0.9082(5) 0.0323(3) 0.102(3) Uani 0.5 1 d G U P I -1
H903 H 1.086146 0.855313 0.053357 0.122 Uiso 0.5 1 calc R U P I -1
C904 C 1.1384(6) 0.9433(7) 0.0062(4) 0.118(4) Uani 0.5 1 d G U P I -1
H904 H 1.207340 0.915125 0.009463 0.142 Uiso 0.5 1 calc R U P I -1
C905 C 1.1102(7) 1.0189(7) -0.0244(4) 0.121(4) Uani 0.5 1 d G U P I -1
H905 H 1.159549 1.043343 -0.042587 0.145 Uiso 0.5 1 calc R U P I -1
C906 C 1.0102(7) 1.0597(5) -0.0291(3) 0.112(4) Uani 0.5 1 d G U P I -1
H906 H 0.991339 1.111769 -0.050975 0.135 Uiso 0.5 1 calc R U P I -1

loop_
_atom_site_aniso_label
_atom_site_aniso_U_11
_atom_site_aniso_U_22
_atom_site_aniso_U_33
_atom_site_aniso_U_23
_atom_site_aniso_U_13
_atom_site_aniso_U_12
C1 0.0398(18) 0.0430(19) 0.052(2) -0.0191(16) -0.0071(16) -0.0155(15)
C2 0.051(3) 0.046(3) 0.081(4) -0.019(3) -0.010(3) -0.025(2)
C3 0.045(3) 0.053(3) 0.055(3) -0.014(2) -0.015(2) -0.015(2)
C4 0.047(3) 0.126(5) 0.069(4) -0.068(4) 0.005(3) -0.020(3)
C202 0.075(9) 0.072(9) 0.079(9) -0.019(8) -0.015(8) -0.026(8)
C203 0.064(8) 0.076(9) 0.063(8) -0.025(7) -0.016(7) -0.031(7)
C204 0.055(8) 0.081(9) 0.071(9) -0.021(8) -0.006(8) -0.030(8)
C5 0.0409(19) 0.072(3) 0.0395(19) -0.0229(18) -0.0044(15) -0.0198(18)
C6 0.144(6) 0.090(5) 0.052(4) 0.001(3) -0.048(4) -0.054(4)
C7 0.053(3) 0.071(4) 0.071(4) -0.043(3) 0.005(3) -0.018(3)
C8 0.048(3) 0.092(4) 0.062(3) -0.040(3) 0.002(2) -0.038(3)
C206 0.078(10) 0.112(10) 0.077(9) -0.031(9) -0.015(8) -0.037(9)
C207 0.081(9) 0.107(10) 0.060(9) -0.026(8) -0.013(8) -0.048(8)
C208 0.069(9) 0.106(10) 0.055(8) -0.030(8) -0.017(7) -0.041(8)
C9 0.0240(15) 0.0360(18) 0.049(2) -0.0157(15) 0.0074(14) 0.0009(13)
C10 0.049(2) 0.042(2) 0.078(3) -0.010(2) 0.006(2) 0.0097(18)
C11 0.038(2) 0.077(3) 0.054(2) -0.033(2) 0.0128(17) -0.0046(19)
C12 0.0238(18) 0.064(3) 0.100(4) -0.044(3) 0.0105(19) -0.0025(17)
C13 0.043(2) 0.0268(17) 0.053(2) 0.0028(15) 0.0038(17) 0.0050(15)
C14 0.068(3) 0.044(2) 0.062(3) -0.004(2) 0.012(2) 0.020(2)
C15 0.076(3) 0.031(2) 0.132(5) 0.004(3) -0.019(3) -0.011(2)
C16 0.075(3) 0.038(2) 0.053(2) 0.0052(18) -0.004(2) 0.016(2)
C17 0.0291(16) 0.049(2) 0.051(2) -0.0278(17) 0.0045(15) -0.0054(15)
C18 0.055(3) 0.053(3) 0.074(3) -0.013(3) -0.012(3) -0.020(2)
C19 0.038(3) 0.103(4) 0.074(4) -0.067(3) -0.001(2) -0.004(3)
C20 0.045(3) 0.048(3) 0.051(3) -0.020(2) -0.010(2) -0.006(2)
C218 0.048(9) 0.074(9) 0.059(9) -0.022(8) -0.011(8) -0.006(8)
C219 0.048(8) 0.065(9) 0.068(9) -0.025(8) -0.012(8) -0.007(8)
C220 0.061(9) 0.081(10) 0.078(10) -0.046(8) -0.014(8) -0.012(8)
C21 0.046(2) 0.045(2) 0.0345(19) -0.0032(16) 0.0019(16) 0.0051(17)
C22 0.071(3) 0.063(3) 0.060(3) -0.008(2) -0.008(2) 0.023(2)
C23 0.065(3) 0.077(3) 0.038(2) -0.006(2) 0.010(2) 0.010(2)
C24 0.071(3) 0.086(3) 0.050(3) -0.012(2) -0.017(2) -0.018(3)
C25 0.0326(17) 0.0411(19) 0.049(2) -0.0188(16) -0.0069(15) -0.0048(15)
C26 0.054(2) 0.061(3) 0.073(3) -0.023(2) -0.003(2) -0.030(2)
C27 0.039(2) 0.073(3) 0.075(3) -0.037(2) -0.016(2) 0.005(2)
C28 0.049(2) 0.051(2) 0.047(2) -0.0207(18) -0.0124(17) -0.0113(18)
C29 0.0413(19) 0.0366(18) 0.049(2) -0.0094(15) -0.0124(16) -0.0104(15)
C30 0.052(3) 0.047(3) 0.068(4) -0.012(3) -0.033(3) -0.003(3)
C31 0.066(4) 0.076(4) 0.043(3) -0.023(3) -0.011(3) -0.017(3)
C32 0.061(3) 0.052(3) 0.061(4) -0.006(3) -0.024(3) -0.022(3)
C230 0.065(7) 0.052(7) 0.072(8) -0.019(6) -0.025(6) -0.020(6)
C231 0.050(7) 0.067(8) 0.073(8) -0.018(7) -0.018(6) -0.009(6)
C232 0.076(8) 0.070(8) 0.084(9) -0.006(7) -0.026(7) -0.025(7)
C33 0.049(2) 0.0358(18) 0.043(2) -0.0029(15) 0.0194(16) -0.0074(16)
C34 0.076(3) 0.051(3) 0.083(3) -0.008(2) 0.030(3) -0.030(2)
C35 0.075(3) 0.063(3) 0.042(2) 0.000(2) 0.016(2) -0.009(2)
C36 0.064(3) 0.058(3) 0.065(3) -0.006(2) 0.031(2) 0.001(2)
C37 0.047(2) 0.0287(17) 0.0348(18) -0.0076(14) 0.0138(15) -0.0012(15)
C38 0.050(2) 0.041(2) 0.045(2) -0.0050(17) 0.0146(17) -0.0034(17)
C39 0.055(2) 0.040(2) 0.055(2) -0.0069(18) 0.0095(19) 0.0134(18)
C300 0.073(3) 0.053(2) 0.062(3) -0.036(2) 0.029(2) -0.018(2)
C41 0.0236(15) 0.0422(18) 0.0320(16) -0.0074(14) -0.0060(12) -0.0066(13)
C42 0.040(2) 0.054(2) 0.049(2) -0.0068(18) -0.0094(16) -0.0181(17)
C43 0.0361(18) 0.063(2) 0.0358(19) -0.0151(17) -0.0062(15) -0.0066(17)
C44 0.0330(19) 0.052(2) 0.056(2) -0.0110(19) -0.0094(17) 0.0059(17)
C45 0.046(2) 0.0407(19) 0.0362(18) -0.0191(15) 0.0031(15) -0.0141(16)
C46 0.063(3) 0.052(2) 0.047(2) -0.0084(18) -0.0172(19) -0.021(2)
C47 0.072(3) 0.037(2) 0.070(3) -0.0172(19) -0.015(2) -0.0156(19)
C48 0.077(3) 0.117(4) 0.060(3) -0.062(3) 0.018(2) -0.035(3)
C49 0.0363(18) 0.057(2) 0.0343(18) -0.0169(16) -0.0099(14) -0.0052(16)
C50 0.044(2) 0.068(3) 0.049(2) -0.026(2) -0.0047(17) -0.0201(19)
C51 0.058(3) 0.115(4) 0.039(2) -0.034(2) 0.0042(19) -0.026(3)
C52 0.063(3) 0.071(3) 0.065(3) -0.015(2) -0.038(2) 0.001(2)
C53 0.0305(17) 0.060(2) 0.051(2) -0.0317(18) -0.0115(15) -0.0008(16)
C54 0.047(5) 0.105(8) 0.073(7) -0.063(6) -0.018(5) 0.003(6)
C55 0.055(6) 0.094(7) 0.075(6) -0.039(6) -0.014(5) -0.014(5)
C56 0.035(5) 0.085(6) 0.078(6) -0.052(5) -0.030(4) 0.012(4)
C54A 0.033(4) 0.149(8) 0.080(5) -0.054(5) -0.017(4) -0.016(4)
C55A 0.062(5) 0.063(4) 0.057(4) -0.024(4) -0.032(4) 0.011(4)
C56A 0.033(3) 0.083(5) 0.061(5) -0.046(4) -0.008(3) -0.012(4)
C57 0.0329(17) 0.0298(17) 0.047(2) -0.0057(15) 0.0060(15) -0.0027(14)
C58 0.057(3) 0.045(2) 0.070(3) -0.006(2) -0.018(2) 0.0094(19)
C59 0.063(3) 0.034(2) 0.068(3) -0.0145(19) -0.003(2) -0.0077(18)
C60 0.061(3) 0.043(2) 0.101(4) -0.002(2) 0.040(3) -0.012(2)
C61 0.0368(19) 0.0374(19) 0.051(2) -0.0058(16) 0.0217(16) -0.0081(15)
C62 0.044(2) 0.043(2) 0.070(3) 0.004(2) 0.016(2) -0.0049(17)
C63 0.034(2) 0.048(2) 0.096(3) -0.005(2) 0.021(2) -0.0165(17)
C64 0.080(3) 0.067(3) 0.056(3) -0.016(2) 0.041(2) -0.026(2)
C65 0.0276(16) 0.0364(18) 0.060(2) -0.0176(16) -0.0091(15) -0.0074(14)
C66 0.055(3) 0.054(3) 0.115(4) -0.008(3) -0.027(3) -0.030(2)
C67 0.046(2) 0.074(3) 0.067(3) -0.044(2) -0.020(2) 0.005(2)
C68 0.0314(18) 0.046(2) 0.064(2) -0.0172(19) -0.0081(17) -0.0042(16)
C69 0.0454(19) 0.046(2) 0.0315(17) -0.0137(15) -0.0052(14) -0.0170(16)
C70 0.071(3) 0.085(4) 0.084(3) -0.052(3) -0.008(3) -0.022(3)
C71 0.202(8) 0.144(6) 0.058(3) 0.029(4) -0.066(4) -0.120(6)
C72 0.041(2) 0.101(4) 0.078(3) -0.045(3) -0.004(2) -0.019(2)
C73 0.0373(18) 0.044(2) 0.0375(18) -0.0063(15) 0.0064(15) -0.0066(15)
C79 0.043(2) 0.051(2) 0.048(2) -0.0067(18) 0.0064(17) -0.0063(17)
C78 0.043(2) 0.057(3) 0.072(3) -0.023(2) -0.005(2) 0.0018(19)
C76 0.054(3) 0.086(3) 0.047(2) -0.022(2) -0.0023(19) -0.019(2)
C74 0.055(3) 0.060(3) 0.059(3) -0.020(2) -0.008(2) 0.007(2)
C75 0.074(3) 0.069(3) 0.066(3) -0.030(2) -0.009(2) -0.001(3)
C77 0.046(2) 0.074(3) 0.078(3) -0.025(3) -0.014(2) 0.003(2)
N1 0.0223(13) 0.0335(14) 0.0451(16) -0.0129(12) 0.0045(11) 0.0004(11)
N2 0.0229(12) 0.0266(13) 0.0386(14) -0.0109(11) 0.0013(10) -0.0049(10)
N3 0.0226(12) 0.0337(14) 0.0323(14) -0.0081(11) -0.0017(10) -0.0031(11)
N4 0.0343(15) 0.0296(14) 0.0484(17) 0.0009(13) 0.0024(13) 0.0010(12)
N5 0.0253(13) 0.0403(16) 0.0522(17) -0.0254(14) 0.0067(12) -0.0061(12)
N6 0.0404(16) 0.0311(14) 0.0337(15) -0.0045(12) 0.0082(12) 0.0017(12)
N7 0.0405(15) 0.0304(14) 0.0365(15) -0.0058(12) 0.0109(12) -0.0094(12)
N8 0.0347(14) 0.0257(13) 0.0273(13) -0.0059(10) -0.0029(11) -0.0040(11)
N9 0.0290(13) 0.0280(13) 0.0319(14) -0.0089(11) -0.0008(11) -0.0040(11)
N10 0.0429(16) 0.0288(14) 0.0351(15) -0.0114(12) 0.0098(12) -0.0027(12)
N11 0.0318(14) 0.0331(14) 0.0267(13) -0.0087(11) 0.0024(10) -0.0078(11)
N12 0.0227(12) 0.0402(15) 0.0260(13) -0.0065(11) -0.0005(10) -0.0084(11)
N13 0.0284(13) 0.0327(14) 0.0402(15) -0.0074(12) -0.0001(11) -0.0032(11)
N14 0.0173(11) 0.0347(14) 0.0342(14) -0.0121(11) 0.0009(10) -0.0046(10)
N15 0.0220(12) 0.0369(14) 0.0274(13) -0.0098(11) 0.0000(10) -0.0034(11)
N16 0.0275(13) 0.0341(15) 0.0432(16) -0.0076(12) 0.0097(12) -0.0076(11)
N17 0.0440(16) 0.0340(15) 0.0317(14) -0.0077(12) -0.0086(12) -0.0121(12)
N18 0.0275(13) 0.0299(14) 0.0380(15) -0.0106(11) -0.0007(11) -0.0081(11)
P1 0.0190(3) 0.0258(4) 0.0320(4) -0.0093(3) 0.0002(3) -0.0016(3)
P2 0.0222(4) 0.0251(4) 0.0363(4) -0.0048(3) 0.0006(3) -0.0005(3)
P3 0.0324(4) 0.0262(4) 0.0419(5) -0.0103(3) 0.0100(3) -0.0034(3)
P4 0.0322(4) 0.0284(4) 0.0415(5) -0.0123(3) 0.0125(3) -0.0071(3)
P5 0.0294(4) 0.0232(4) 0.0279(4) -0.0073(3) 0.0042(3) -0.0051(3)
P6 0.0316(4) 0.0237(4) 0.0261(4) -0.0075(3) 0.0019(3) -0.0036(3)
P7 0.0248(4) 0.0320(4) 0.0269(4) -0.0071(3) 0.0034(3) -0.0042(3)
P8 0.0240(4) 0.0295(4) 0.0272(4) -0.0056(3) 0.0013(3) -0.0042(3)
P9 0.0192(3) 0.0288(4) 0.0298(4) -0.0078(3) 0.0002(3) -0.0042(3)
P10 0.0206(3) 0.0305(4) 0.0294(4) -0.0081(3) 0.0035(3) -0.0061(3)
P11 0.0316(4) 0.0301(4) 0.0310(4) -0.0076(3) 0.0016(3) -0.0100(3)
P12 0.0297(4) 0.0293(4) 0.0332(4) -0.0127(3) 0.0041(3) -0.0083(3)
Se1 0.02293(15) 0.02576(16) 0.03621(18) -0.00705(13) 0.00372(13) 0.00009(12)
Se2 0.02493(16) 0.02549(16) 0.03771(18) -0.00400(13) 0.00394(13) -0.00009(13)
Se3 0.03201(17) 0.02707(16) 0.03156(17) -0.00768(13) 0.00814(13) -0.00587(13)
Se4 0.03335(17) 0.02988(17) 0.02905(17) -0.00771(13) 0.00621(13) -0.00299(13)
Se5 0.02414(16) 0.02875(17) 0.03558(18) -0.00727(13) 0.00479(13) -0.00496(13)
Se6 0.02758(16) 0.03084(17) 0.03548(18) -0.00656(14) 0.00452(13) -0.00934(13)
C90 0.148(7) 0.267(13) 0.058(4) 0.014(6) -0.012(4) -0.135(8)
C93 0.188(9) 0.280(14) 0.065(4) 0.016(6) -0.020(5) -0.172(10)
C91 0.162(8) 0.252(12) 0.068(4) -0.001(6) -0.011(5) -0.139(9)
C92 0.164(16) 0.167(17) 0.090(10) -0.007(11) -0.003(10) -0.086(14)
C91A 0.162(8) 0.252(12) 0.068(4) -0.001(6) -0.011(5) -0.139(9)
C104 0.154(5) 0.121(5) 0.062(3) -0.016(3) -0.013(3) -0.060(4)
C103 0.140(5) 0.129(5) 0.061(3) -0.011(3) -0.020(3) -0.061(4)
C105 0.159(5) 0.111(4) 0.066(3) -0.028(3) -0.014(4) -0.041(4)
C102 0.136(5) 0.146(5) 0.072(4) -0.010(4) -0.039(4) -0.052(4)
C101 0.150(5) 0.138(5) 0.080(4) -0.011(4) -0.050(4) -0.048(5)
C100 0.156(6) 0.141(5) 0.074(4) -0.008(4) -0.046(4) -0.046(5)
C106 0.263(12) 0.127(7) 0.146(8) -0.054(6) 0.031(8) -0.036(8)
C301 0.114(5) 0.261(8) 0.107(5) -0.085(5) -0.008(4) -0.056(6)
C302 0.115(5) 0.268(9) 0.127(6) -0.069(6) 0.013(5) -0.032(6)
C304 0.109(5) 0.292(9) 0.106(5) -0.057(6) 0.013(4) -0.040(6)
C303 0.100(5) 0.296(9) 0.098(5) -0.065(6) 0.010(4) -0.066(6)
C305 0.119(5) 0.279(9) 0.119(5) -0.067(6) 0.020(4) -0.080(6)
C306 0.120(5) 0.266(9) 0.117(5) -0.063(6) 0.005(4) -0.065(6)
C307 0.200(10) 0.298(13) 0.166(9) -0.114(9) -0.036(8) -0.049(10)
C900 0.163(10) 0.132(11) 0.159(13) -0.073(10) -0.084(9) 0.029(9)
C901 0.166(8) 0.045(4) 0.065(5) -0.015(4) -0.047(5) -0.021(5)
C902 0.157(8) 0.042(5) 0.064(6) -0.004(4) -0.027(6) -0.025(5)
C903 0.157(9) 0.073(6) 0.073(6) -0.014(5) -0.030(6) -0.019(5)
C904 0.164(9) 0.111(7) 0.094(7) -0.054(6) -0.017(7) -0.026(7)
C905 0.193(9) 0.101(7) 0.094(7) -0.042(6) 0.003(7) -0.067(7)
C906 0.203(9) 0.065(6) 0.081(7) -0.013(5) -0.015(7) -0.054(6)

loop_
_atom_type_symbol
_atom_type_description
_atom_type_scat_dispersion_real
_atom_type_scat_dispersion_imag
_atom_type_scat_source
C C 0.0181 0.0091 'International Tables Vol C Tables 4.2.6.8 and 6.1.1.4'
H H 0.0000 0.0000 'International Tables Vol C Tables 4.2.6.8 and 6.1.1.4'
N N 0.0311 0.0180 'International Tables Vol C Tables 4.2.6.8 and 6.1.1.4'
P P 0.2955 0.4335 'International Tables Vol C Tables 4.2.6.8 and 6.1.1.4'
Se Se -0.7943 1.1372 'International Tables Vol C Tables 4.2.6.8 and 6.1.1.4'

loop_
_geom_angle_atom_site_label_1
_geom_angle_atom_site_label_2
_geom_angle_atom_site_label_3
_geom_angle
_geom_angle_site_symmetry_1
_geom_angle_site_symmetry_3
N2 C1 C4 108.1(2) . .
N2 C1 C202 116.4(6) . .
N2 C1 C203 109.0(6) . .
C202 C1 C203 111.11(10) . .
N2 C1 C204 97.6(6) . .
C202 C1 C204 111.06(10) . .
C203 C1 C204 110.99(10) . .
N2 C1 C2 106.4(2) . .
C4 C1 C2 110.96(10) . .
N2 C1 C3 109.7(2) . .
C4 C1 C3 110.93(10) . .
C2 C1 C3 110.63(10) . .
C1 C2 H2A 109.5 . .
C1 C2 H2B 109.5 . .
H2A C2 H2B 109.5 . .
C1 C2 H2C 109.5 . .
H2A C2 H2C 109.5 . .
H2B C2 H2C 109.5 . .
C1 C3 H3A 109.5 . .
C1 C3 H3B 109.5 . .
H3A C3 H3B 109.5 . .
C1 C3 H3C 109.5 . .
H3A C3 H3C 109.5 . .
H3B C3 H3C 109.5 . .
C1 C4 H4A 109.5 . .
C1 C4 H4B 109.5 . .
H4A C4 H4B 109.5 . .
C1 C4 H4C 109.5 . .
H4A C4 H4C 109.5 . .
H4B C4 H4C 109.5 . .
C1 C202 H20A 109.5 . .
C1 C202 H20B 109.5 . .
H20A C202 H20B 109.5 . .
C1 C202 H20C 109.5 . .
H20A C202 H20C 109.5 . .
H20B C202 H20C 109.5 . .
C1 C203 H20D 109.5 . .
C1 C203 H20E 109.5 . .
H20D C203 H20E 109.5 . .
C1 C203 H20F 109.5 . .
H20D C203 H20F 109.5 . .
H20E C203 H20F 109.5 . .
C1 C204 H20G 109.5 . .
C1 C204 H20H 109.5 . .
H20G C204 H20H 109.5 . .
C1 C204 H20I 109.5 . .
H20G C204 H20I 109.5 . .
H20H C204 H20I 109.5 . .
N3 C5 C6 107.7(3) . .
N3 C5 C206 117.7(6) . .
N3 C5 C208 110.3(6) . .
C206 C5 C208 111.13(10) . .
N3 C5 C207 94.6(6) . .
C206 C5 C207 111.05(10) . .
C208 C5 C207 110.99(10) . .
N3 C5 C8 107.9(2) . .
C6 C5 C8 111.05(10) . .
N3 C5 C7 108.6(2) . .
C6 C5 C7 110.89(10) . .
C8 C5 C7 110.65(10) . .
C5 C6 H6A 109.5 . .
C5 C6 H6B 109.5 . .
H6A C6 H6B 109.5 . .
C5 C6 H6C 109.5 . .
H6A C6 H6C 109.5 . .
H6B C6 H6C 109.5 . .
C5 C7 H7A 109.5 . .
C5 C7 H7B 109.5 . .
H7A C7 H7B 109.5 . .
C5 C7 H7C 109.5 . .
H7A C7 H7C 109.5 . .
H7B C7 H7C 109.5 . .
C5 C8 H8A 109.5 . .
C5 C8 H8B 109.5 . .
H8A C8 H8B 109.5 . .
C5 C8 H8C 109.5 . .
H8A C8 H8C 109.5 . .
H8B C8 H8C 109.5 . .
C5 C206 H20J 109.5 . .
C5 C206 H20K 109.5 . .
H20J C206 H20K 109.5 . .
C5 C206 H20L 109.5 . .
H20J C206 H20L 109.5 . .
H20K C206 H20L 109.5 . .
C5 C207 H20M 109.5 . .
C5 C207 H20N 109.5 . .
H20M C207 H20N 109.5 . .
C5 C207 H20O 109.5 . .
H20M C207 H20O 109.5 . .
H20N C207 H20O 109.5 . .
C5 C208 H20P 109.5 . .
C5 C208 H20Q 109.5 . .
H20P C208 H20Q 109.5 . .
C5 C208 H20R 109.5 . .
H20P C208 H20R 109.5 . .
H20Q C208 H20R 109.5 . .
N1 C9 C10 112.6(3) . .
N1 C9 C11 108.7(3) . .
C10 C9 C11 110.6(3) . .
N1 C9 C12 107.3(3) . .
C10 C9 C12 109.4(3) . .
C11 C9 C12 108.1(3) . .
C9 C10 H10A 109.5 . .
C9 C10 H10B 109.5 . .
H10A C10 H10B 109.5 . .
C9 C10 H10C 109.5 . .
H10A C10 H10C 109.5 . .
H10B C10 H10C 109.5 . .
C9 C11 H11A 109.5 . .
C9 C11 H11B 109.5 . .
H11A C11 H11B 109.5 . .
C9 C11 H11C 109.5 . .
H11A C11 H11C 109.5 . .
H11B C11 H11C 109.5 . .
C9 C12 H12A 109.5 . .
C9 C12 H12B 109.5 . .
H12A C12 H12B 109.5 . .
C9 C12 H12C 109.5 . .
H12A C12 H12C 109.5 . .
H12B C12 H12C 109.5 . .
N4 C13 C14 113.0(3) . .
N4 C13 C15 107.0(3) . .
C14 C13 C15 112.2(4) . .
N4 C13 C16 108.0(3) . .
C14 C13 C16 109.0(4) . .
C15 C13 C16 107.6(4) . .
C13 C14 H14A 109.5 . .
C13 C14 H14B 109.5 . .
H14A C14 H14B 109.5 . .
C13 C14 H14C 109.5 . .
H14A C14 H14C 109.5 . .
H14B C14 H14C 109.5 . .
C13 C15 H15A 109.5 . .
C13 C15 H15B 109.5 . .
H15A C15 H15B 109.5 . .
C13 C15 H15C 109.5 . .
H15A C15 H15C 109.5 . .
H15B C15 H15C 109.5 . .
C13 C16 H16A 109.5 . .
C13 C16 H16B 109.5 . .
H16A C16 H16B 109.5 . .
C13 C16 H16C 109.5 . .
H16A C16 H16C 109.5 . .
H16B C16 H16C 109.5 . .
N5 C17 C219 105.8(7) . .
N5 C17 C220 103.9(8) . .
C219 C17 C220 111.19(9) . .
N5 C17 C218 92.8(8) . .
C219 C17 C218 111.18(10) . .
C220 C17 C218 127.6(8) . .
N5 C17 C20 109.9(2) . .
N5 C17 C19 109.4(2) . .
C20 C17 C19 110.96(9) . .
N5 C17 C18 108.5(3) . .
C20 C17 C18 107.1(3) . .
C19 C17 C18 110.84(10) . .
C17 C18 H18A 109.5 . .
C17 C18 H18B 109.5 . .
H18A C18 H18B 109.5 . .
C17 C18 H18C 109.5 . .
H18A C18 H18C 109.5 . .
H18B C18 H18C 109.5 . .
C17 C19 H19A 109.5 . .
C17 C19 H19B 109.5 . .
H19A C19 H19B 109.5 . .
C17 C19 H19C 109.5 . .
H19A C19 H19C 109.5 . .
H19B C19 H19C 109.5 . .
C17 C20 H20S 109.5 . .
C17 C20 H20T 109.5 . .
H20S C20 H20T 109.5 . .
C17 C20 H20U 109.5 . .
H20S C20 H20U 109.5 . .
H20T C20 H20U 109.5 . .
C17 C218 H21A 109.5 . .
C17 C218 H21B 109.5 . .
H21A C218 H21B 109.5 . .
C17 C218 H21C 109.5 . .
H21A C218 H21C 109.5 . .
H21B C218 H21C 109.5 . .
C17 C219 H21D 109.5 . .
C17 C219 H21E 109.5 . .
H21D C219 H21E 109.5 . .
C17 C219 H21F 109.5 . .
H21D C219 H21F 109.5 . .
H21E C219 H21F 109.5 . .
C17 C220 H22A 109.5 . .
C17 C220 H22B 109.5 . .
H22A C220 H22B 109.5 . .
C17 C220 H22C 109.5 . .
H22A C220 H22C 109.5 . .
H22B C220 H22C 109.5 . .
N6 C21 C24 110.8(3) . .
N6 C21 C22 108.4(3) . .
C24 C21 C22 110.4(4) . .
N6 C21 C23 108.0(3) . .
C24 C21 C23 108.8(4) . .
C22 C21 C23 110.4(4) . .
C21 C22 H22D 109.5 . .
C21 C22 H22E 109.5 . .
H22D C22 H22E 109.5 . .
C21 C22 H22F 109.5 . .
H22D C22 H22F 109.5 . .
H22E C22 H22F 109.5 . .
C21 C23 H23A 109.5 . .
C21 C23 H23B 109.5 . .
H23A C23 H23B 109.5 . .
C21 C23 H23C 109.5 . .
H23A C23 H23C 109.5 . .
H23B C23 H23C 109.5 . .
C21 C24 H24A 109.5 . .
C21 C24 H24B 109.5 . .
H24A C24 H24B 109.5 . .
C21 C24 H24C 109.5 . .
H24A C24 H24C 109.5 . .
H24B C24 H24C 109.5 . .
N9 C25 C26 108.3(3) . .
N9 C25 C27 108.2(3) . .
C26 C25 C27 109.7(3) . .
N9 C25 C28 111.6(3) . .
C26 C25 C28 109.7(3) . .
C27 C25 C28 109.3(3) . .
C25 C26 H26A 109.5 . .
C25 C26 H26B 109.5 . .
H26A C26 H26B 109.5 . .
C25 C26 H26C 109.5 . .
H26A C26 H26C 109.5 . .
H26B C26 H26C 109.5 . .
C25 C27 H27A 109.5 . .
C25 C27 H27B 109.5 . .
H27A C27 H27B 109.5 . .
C25 C27 H27C 109.5 . .
H27A C27 H27C 109.5 . .
H27B C27 H27C 109.5 . .
C25 C28 H28A 109.5 . .
C25 C28 H28B 109.5 . .
H28A C28 H28B 109.5 . .
C25 C28 H28C 109.5 . .
H28A C28 H28C 109.5 . .
H28B C28 H28C 109.5 . .
N8 C29 C232 115.1(5) . .
N8 C29 C230 109.4(5) . .
C232 C29 C230 111.22(10) . .
N8 C29 C32 110.0(2) . .
N8 C29 C231 98.3(5) . .
C232 C29 C231 111.13(10) . .
C230 C29 C231 111.05(10) . .
N8 C29 C30 109.1(2) . .
C32 C29 C30 110.88(10) . .
N8 C29 C31 105.5(2) . .
C32 C29 C31 110.69(10) . .
C30 C29 C31 110.56(10) . .
C29 C30 H30A 109.5 . .
C29 C30 H30B 109.5 . .
H30A C30 H30B 109.5 . .
C29 C30 H30C 109.5 . .
H30A C30 H30C 109.5 . .
H30B C30 H30C 109.5 . .
C29 C31 H31A 109.5 . .
C29 C31 H31B 109.5 . .
H31A C31 H31B 109.5 . .
C29 C31 H31C 109.5 . .
H31A C31 H31C 109.5 . .
H31B C31 H31C 109.5 . .
C29 C32 H32A 109.5 . .
C29 C32 H32B 109.5 . .
H32A C32 H32B 109.5 . .
C29 C32 H32C 109.5 . .
H32A C32 H32C 109.5 . .
H32B C32 H32C 109.5 . .
C29 C230 H23D 109.5 . .
C29 C230 H23E 109.5 . .
H23D C230 H23E 109.5 . .
C29 C230 H23F 109.5 . .
H23D C230 H23F 109.5 . .
H23E C230 H23F 109.5 . .
C29 C231 H23G 109.5 . .
C29 C231 H23H 109.5 . .
H23G C231 H23H 109.5 . .
C29 C231 H23I 109.5 . .
H23G C231 H23I 109.5 . .
H23H C231 H23I 109.5 . .
C29 C232 H23J 109.5 . .
C29 C232 H23K 109.5 . .
H23J C232 H23K 109.5 . .
C29 C232 H23L 109.5 . .
H23J C232 H23L 109.5 . .
H23K C232 H23L 109.5 . .
N7 C33 C36 113.4(3) . .
N7 C33 C34 107.4(3) . .
C36 C33 C34 110.7(4) . .
N7 C33 C35 108.6(3) . .
C36 C33 C35 108.8(4) . .
C34 C33 C35 107.7(4) . .
C33 C34 H34A 109.5 . .
C33 C34 H34B 109.5 . .
H34A C34 H34B 109.5 . .
C33 C34 H34C 109.5 . .
H34A C34 H34C 109.5 . .
H34B C34 H34C 109.5 . .
C33 C35 H35A 109.5 . .
C33 C35 H35B 109.5 . .
H35A C35 H35B 109.5 . .
C33 C35 H35C 109.5 . .
H35A C35 H35C 109.5 . .
H35B C35 H35C 109.5 . .
C33 C36 H36A 109.5 . .
C33 C36 H36B 109.5 . .
H36A C36 H36B 109.5 . .
C33 C36 H36C 109.5 . .
H36A C36 H36C 109.5 . .
H36B C36 H36C 109.5 . .
N10 C37 C300 107.5(3) . .
N10 C37 C39 108.1(3) . .
C300 C37 C39 109.0(3) . .
N10 C37 C38 112.6(3) . .
C300 C37 C38 110.0(3) . .
C39 C37 C38 109.4(3) . .
C37 C38 H38A 109.5 . .
C37 C38 H38B 109.5 . .
H38A C38 H38B 109.5 . .
C37 C38 H38C 109.5 . .
H38A C38 H38C 109.5 . .
H38B C38 H38C 109.5 . .
C37 C39 H39A 109.5 . .
C37 C39 H39B 109.5 . .
H39A C39 H39B 109.5 . .
C37 C39 H39C 109.5 . .
H39A C39 H39C 109.5 . .
H39B C39 H39C 109.5 . .
C37 C300 H30D 109.5 . .
C37 C300 H30E 109.5 . .
H30D C300 H30E 109.5 . .
C37 C300 H30F 109.5 . .
H30D C300 H30F 109.5 . .
H30E C300 H30F 109.5 . .
N12 C41 C43 107.8(3) . .
N12 C41 C42 107.8(3) . .
C43 C41 C42 110.3(3) . .
N12 C41 C44 110.7(3) . .
C43 C41 C44 110.1(3) . .
C42 C41 C44 110.1(3) . .
C41 C42 H42A 109.5 . .
C41 C42 H42B 109.5 . .
H42A C42 H42B 109.5 . .
C41 C42 H42C 109.5 . .
H42A C42 H42C 109.5 . .
H42B C42 H42C 109.5 . .
C41 C43 H43A 109.5 . .
C41 C43 H43B 109.5 . .
H43A C43 H43B 109.5 . .
C41 C43 H43C 109.5 . .
H43A C43 H43C 109.5 . .
H43B C43 H43C 109.5 . .
C41 C44 H44A 109.5 . .
C41 C44 H44B 109.5 . .
H44A C44 H44B 109.5 . .
C41 C44 H44C 109.5 . .
H44A C44 H44C 109.5 . .
H44B C44 H44C 109.5 . .
N11 C45 C47 107.7(3) . .
N11 C45 C48 107.6(3) . .
C47 C45 C48 111.5(4) . .
N11 C45 C46 110.1(3) . .
C47 C45 C46 109.4(3) . .
C48 C45 C46 110.5(4) . .
C45 C46 H46A 109.5 . .
C45 C46 H46B 109.5 . .
H46A C46 H46B 109.5 . .
C45 C46 H46C 109.5 . .
H46A C46 H46C 109.5 . .
H46B C46 H46C 109.5 . .
C45 C47 H47A 109.5 . .
C45 C47 H47B 109.5 . .
H47A C47 H47B 109.5 . .
C45 C47 H47C 109.5 . .
H47A C47 H47C 109.5 . .
H47B C47 H47C 109.5 . .
C45 C48 H48A 109.5 . .
C45 C48 H48B 109.5 . .
H48A C48 H48B 109.5 . .
C45 C48 H48C 109.5 . .
H48A C48 H48C 109.5 . .
H48B C48 H48C 109.5 . .
N15 C49 C52 108.8(3) . .
N15 C49 C51 108.3(3) . .
C52 C49 C51 110.9(4) . .
N15 C49 C50 111.6(3) . .
C52 C49 C50 108.9(3) . .
C51 C49 C50 108.4(4) . .
C49 C50 H50A 109.5 . .
C49 C50 H50B 109.5 . .
H50A C50 H50B 109.5 . .
C49 C50 H50C 109.5 . .
H50A C50 H50C 109.5 . .
H50B C50 H50C 109.5 . .
C49 C51 H51A 109.5 . .
C49 C51 H51B 109.5 . .
H51A C51 H51B 109.5 . .
C49 C51 H51C 109.5 . .
H51A C51 H51C 109.5 . .
H51B C51 H51C 109.5 . .
C49 C52 H52A 109.5 . .
C49 C52 H52B 109.5 . .
H52A C52 H52B 109.5 . .
C49 C52 H52C 109.5 . .
H52A C52 H52C 109.5 . .
H52B C52 H52C 109.5 . .
N14 C53 C54A 111.2(3) . .
N14 C53 C56A 108.7(3) . .
C54A C53 C56A 111.28(10) . .
N14 C53 C54 113.3(3) . .
N14 C53 C56 113.2(3) . .
C54 C53 C56 111.04(10) . .
N14 C53 C55A 103.7(3) . .
C54A C53 C55A 110.99(10) . .
C56A C53 C55A 110.74(10) . .
N14 C53 C55 97.0(4) . .
C54 C53 C55 110.75(10) . .
C56 C53 C55 110.71(10) . .
C53 C54 H54A 109.5 . .
C53 C54 H54B 109.5 . .
H54A C54 H54B 109.5 . .
C53 C54 H54C 109.5 . .
H54A C54 H54C 109.5 . .
H54B C54 H54C 109.5 . .
C53 C55 H55A 109.5 . .
C53 C55 H55B 109.5 . .
H55A C55 H55B 109.5 . .
C53 C55 H55C 109.5 . .
H55A C55 H55C 109.5 . .
H55B C55 H55C 109.5 . .
C53 C56 H56A 109.5 . .
C53 C56 H56B 109.5 . .
H56A C56 H56B 109.5 . .
C53 C56 H56C 109.5 . .
H56A C56 H56C 109.5 . .
H56B C56 H56C 109.5 . .
C53 C54A H54D 109.5 . .
C53 C54A H54E 109.5 . .
H54D C54A H54E 109.5 . .
C53 C54A H54F 109.5 . .
H54D C54A H54F 109.5 . .
H54E C54A H54F 109.5 . .
C53 C55A H55D 109.5 . .
C53 C55A H55E 109.5 . .
H55D C55A H55E 109.5 . .
C53 C55A H55F 109.5 . .
H55D C55A H55F 109.5 . .
H55E C55A H55F 109.5 . .
C53 C56A H56D 109.5 . .
C53 C56A H56E 109.5 . .
H56D C56A H56E 109.5 . .
C53 C56A H56F 109.5 . .
H56D C56A H56F 109.5 . .
H56E C56A H56F 109.5 . .
N13 C57 C59 107.5(3) . .
N13 C57 C60 112.7(3) . .
C59 C57 C60 110.4(4) . .
N13 C57 C58 108.3(3) . .
C59 C57 C58 107.7(3) . .
C60 C57 C58 110.0(4) . .
C57 C58 H58A 109.5 . .
C57 C58 H58B 109.5 . .
H58A C58 H58B 109.5 . .
C57 C58 H58C 109.5 . .
H58A C58 H58C 109.5 . .
H58B C58 H58C 109.5 . .
C57 C59 H59A 109.5 . .
C57 C59 H59B 109.5 . .
H59A C59 H59B 109.5 . .
C57 C59 H59C 109.5 . .
H59A C59 H59C 109.5 . .
H59B C59 H59C 109.5 . .
C57 C60 H60A 109.5 . .
C57 C60 H60B 109.5 . .
H60A C60 H60B 109.5 . .
C57 C60 H60C 109.5 . .
H60A C60 H60C 109.5 . .
H60B C60 H60C 109.5 . .
N16 C61 C64 107.8(3) . .
N16 C61 C63 108.6(3) . .
C64 C61 C63 108.7(3) . .
N16 C61 C62 112.7(3) . .
C64 C61 C62 110.4(4) . .
C63 C61 C62 108.6(3) . .
C61 C62 H62A 109.5 . .
C61 C62 H62B 109.5 . .
H62A C62 H62B 109.5 . .
C61 C62 H62C 109.5 . .
H62A C62 H62C 109.5 . .
H62B C62 H62C 109.5 . .
C61 C63 H63A 109.5 . .
C61 C63 H63B 109.5 . .
H63A C63 H63B 109.5 . .
C61 C63 H63C 109.5 . .
H63A C63 H63C 109.5 . .
H63B C63 H63C 109.5 . .
C61 C64 H64A 109.5 . .
C61 C64 H64B 109.5 . .
H64A C64 H64B 109.5 . .
C61 C64 H64C 109.5 . .
H64A C64 H64C 109.5 . .
H64B C64 H64C 109.5 . .
N18 C65 C66 108.0(3) . .
N18 C65 C68 108.4(3) . .
C66 C65 C68 111.2(3) . .
N18 C65 C67 109.0(3) . .
C66 C65 C67 110.7(4) . .
C68 C65 C67 109.6(3) . .
C65 C66 H66A 109.5 . .
C65 C66 H66B 109.5 . .
H66A C66 H66B 109.5 . .
C65 C66 H66C 109.5 . .
H66A C66 H66C 109.5 . .
H66B C66 H66C 109.5 . .
C65 C67 H67A 109.5 . .
C65 C67 H67B 109.5 . .
H67A C67 H67B 109.5 . .
C65 C67 H67C 109.5 . .
H67A C67 H67C 109.5 . .
H67B C67 H67C 109.5 . .
C65 C68 H68A 109.5 . .
C65 C68 H68B 109.5 . .
H68A C68 H68B 109.5 . .
C65 C68 H68C 109.5 . .
H68A C68 H68C 109.5 . .
H68B C68 H68C 109.5 . .
N17 C69 C71 109.3(3) . .
N17 C69 C72 107.5(3) . .
C71 C69 C72 114.2(5) . .
N17 C69 C70 108.4(3) . .
C71 C69 C70 109.2(5) . .
C72 C69 C70 108.1(4) . .
C69 C70 H70A 109.5 . .
C69 C70 H70B 109.5 . .
H70A C70 H70B 109.5 . .
C69 C70 H70C 109.5 . .
H70A C70 H70C 109.5 . .
H70B C70 H70C 109.5 . .
C69 C71 H71A 109.5 . .
C69 C71 H71B 109.5 . .
H71A C71 H71B 109.5 . .
C69 C71 H71C 109.5 . .
H71A C71 H71C 109.5 . .
H71B C71 H71C 109.5 . .
C69 C72 H72A 109.5 . .
C69 C72 H72B 109.5 . .
H72A C72 H72B 109.5 . .
C69 C72 H72C 109.5 . .
H72A C72 H72C 109.5 . .
H72B C72 H72C 109.5 . .
C74 C73 C78 117.6(4) . .
C74 C73 C79 121.1(3) . .
C78 C73 C79 121.3(4) . .
C73 C79 H79A 109.5 . .
C73 C79 H79B 109.5 . .
H79A C79 H79B 109.5 . .
C73 C79 H79C 109.5 . .
H79A C79 H79C 109.5 . .
H79B C79 H79C 109.5 . .
C77 C78 C73 121.2(4) . .
C77 C78 H78 119.4 . .
C73 C78 H78 119.4 . .
C77 C76 C75 119.8(4) . .
C77 C76 H76 120.1 . .
C75 C76 H76 120.1 . .
C73 C74 C75 121.4(4) . .
C73 C74 H74 119.3 . .
C75 C74 H74 119.3 . .
C76 C75 C74 119.7(4) . .
C76 C75 H75 120.1 . .
C74 C75 H75 120.1 . .
C76 C77 C78 120.2(4) . .
C76 C77 H77 119.9 . .
C78 C77 H77 119.9 . .
C9 N1 P1 143.7(3) . .
C1 N2 P2 129.56(19) . .
C1 N2 P1 131.4(2) . .
P2 N2 P1 96.64(14) . .
C5 N3 P2 132.3(2) . .
C5 N3 P1 129.7(2) . .
P2 N3 P1 96.89(14) . .
C13 N4 P2 138.6(3) . .
C17 N5 P3 127.8(2) . .
C17 N5 P4 126.96(19) . .
P3 N5 P4 98.15(16) . .
C21 N6 P3 130.7(2) . .
C21 N6 P4 130.1(2) . .
P3 N6 P4 99.13(16) . .
C33 N7 P5 144.4(2) . .
C29 N8 P5 131.05(19) . .
C29 N8 P6 131.91(19) . .
P5 N8 P6 97.00(14) . .
C25 N9 P6 130.2(2) . .
C25 N9 P5 129.7(2) . .
P6 N9 P5 96.60(13) . .
C37 N10 P6 139.3(2) . .
C45 N11 P8 130.5(2) . .
C45 N11 P7 130.3(2) . .
P8 N11 P7 99.18(14) . .
C41 N12 P8 124.1(2) . .
C41 N12 P7 124.4(2) . .
P8 N12 P7 97.75(14) . .
C57 N13 P9 143.1(2) . .
C53 N14 P10 131.38(18) . .
C53 N14 P9 131.24(19) . .
P10 N14 P9 97.11(13) . .
C49 N15 P9 130.1(2) . .
C49 N15 P10 130.1(2) . .
P9 N15 P10 96.87(13) . .
C61 N16 P10 142.4(2) . .
C69 N17 P11 129.2(2) . .
C69 N17 P12 130.0(2) . .
P11 N17 P12 99.41(14) . .
C65 N18 P12 131.3(2) . .
C65 N18 P11 129.5(2) . .
P12 N18 P11 99.09(14) . .
N1 P1 N3 125.99(14) . .
N1 P1 N2 125.75(15) . .
N3 P1 N2 82.54(13) . .
N1 P1 Se1 106.72(11) . .
N3 P1 Se1 104.20(9) . .
N2 P1 Se1 108.54(9) . .
N1 P1 P2 146.71(11) . .
N3 P1 P2 41.46(9) . .
N2 P1 P2 41.67(9) . .
Se1 P1 P2 106.52(4) . .
N4 P2 N3 124.95(15) . .
N4 P2 N2 126.04(16) . .
N3 P2 N2 82.73(13) . .
N4 P2 Se2 106.29(11) . .
N3 P2 Se2 106.47(9) . .
N2 P2 Se2 107.64(9) . .
N4 P2 P1 146.19(11) . .
N3 P2 P1 41.65(9) . .
N2 P2 P1 41.69(9) . .
Se2 P2 P1 107.49(4) . .
N6 P3 N5 81.40(14) . .
N6 P3 Se2 105.16(11) . .
N5 P3 Se2 99.43(11) . .
N6 P3 P4 40.52(10) . .
N5 P3 P4 40.93(10) . .
Se2 P3 P4 107.94(4) . .
N6 P4 N5 81.22(14) . .
N6 P4 Se3 105.49(11) . .
N5 P4 Se3 101.16(11) . .
N6 P4 P3 40.35(10) . .
N5 P4 P3 40.92(10) . .
Se3 P4 P3 109.31(4) . .
N7 P5 N8 124.51(15) . .
N7 P5 N9 126.16(15) . .
N8 P5 N9 82.93(13) . .
N7 P5 Se3 106.96(11) . .
N8 P5 Se3 104.93(10) . .
N9 P5 Se3 108.33(9) . .
N7 P5 P6 144.04(11) . .
N8 P5 P6 41.59(9) . .
N9 P5 P6 41.58(9) . .
Se3 P5 P6 108.91(4) . .
N10 P6 N9 125.85(15) . .
N10 P6 N8 124.64(15) . .
N9 P6 N8 82.98(13) . .
N10 P6 Se4 105.73(11) . .
N9 P6 Se4 108.96(9) . .
N8 P6 Se4 106.28(10) . .
N10 P6 P5 143.92(11) . .
N9 P6 P5 41.82(9) . .
N8 P6 P5 41.41(9) . .
Se4 P6 P5 110.28(4) . .
N11 P7 N12 81.35(12) . .
N11 P7 Se4 104.38(9) . .
N12 P7 Se4 99.60(9) . .
N11 P7 P8 40.39(9) . .
N12 P7 P8 41.03(9) . .
Se4 P7 P8 107.69(4) . .
N11 P8 N12 81.59(13) . .
N11 P8 Se5 104.75(9) . .
N12 P8 Se5 99.22(9) . .
N11 P8 P7 40.43(9) . .
N12 P8 P7 41.23(9) . .
Se5 P8 P7 107.73(4) . .
N13 P9 N14 126.12(15) . .
N13 P9 N15 125.29(15) . .
N14 P9 N15 82.73(12) . .
N13 P9 Se5 106.18(11) . .
N14 P9 Se5 104.90(10) . .
N15 P9 Se5 108.86(10) . .
N13 P9 P10 145.16(11) . .
N14 P9 P10 41.43(9) . .
N15 P9 P10 41.64(8) . .
Se5 P9 P10 108.63(4) . .
N16 P10 N14 123.96(15) . .
N16 P10 N15 126.42(15) . .
N14 P10 N15 82.62(12) . .
N16 P10 Se6 105.92(11) . .
N14 P10 Se6 107.64(10) . .
N15 P10 Se6 107.89(10) . .
N16 P10 P9 144.19(11) . .
N14 P10 P9 41.46(8) . .
N15 P10 P9 41.49(9) . .
Se6 P10 P9 109.85(4) . .
N17 P11 N18 80.68(13) . .
N17 P11 Se6 103.40(11) . .
N18 P11 Se6 104.11(10) . .
N17 P11 P12 40.31(9) . .
N18 P11 P12 40.44(9) . .
Se6 P11 P12 110.07(4) . .
N17 P12 N18 80.67(13) . .
N17 P12 Se1 101.71(10) . .
N18 P12 Se1 104.73(10) . .
N17 P12 P11 40.27(10) . .
N18 P12 P11 40.47(9) . .
Se1 P12 P11 109.33(4) . .
P1 Se1 P12 99.37(3) . .
P2 Se2 P3 100.25(3) . .
P5 Se3 P4 99.11(3) . .
P6 Se4 P7 100.81(3) . .
P9 Se5 P8 101.07(3) . .
P10 Se6 P11 97.95(3) . .
C91A C90 C93 122.3(8) . 2_756
C91 C90 C93 122.3(8) . 2_756
C91 C90 H90 118.8 . .
C93 C90 H90 118.8 2_756 .
C91 C93 C90 121.3(10) . 2_756
C91 C93 H93 119.3 . .
C90 C93 H93 119.3 2_756 .
C93 C91 C90 116.3(11) . .
C93 C91 C92 119.9(11) . .
C90 C91 C92 123.7(9) . .
C91 C92 H92A 109.5 . .
C91 C92 H92B 109.5 . .
H92A C92 H92B 109.5 . .
C91 C92 H92C 109.5 . .
H92A C92 H92C 109.5 . .
H92B C92 H92C 109.5 . .
C93 C91A C90 116.3(11) . .
C93 C91A H91A 121.8 . .
C90 C91A H91A 121.8 . .
C100 C104 C105 120.8(9) . .
C100 C104 H104 119.6 . .
C105 C104 H104 119.6 . .
C102 C103 C105 118.8(8) . .
C102 C103 H103 120.6 . .
C105 C103 H103 120.6 . .
C104 C105 C103 120.1(8) . .
C104 C105 C106 117.5(9) . .
C103 C105 C106 122.4(8) . .
C103 C102 C101 119.3(9) . .
C103 C102 H102 120.4 . .
C101 C102 H102 120.4 . .
C100 C101 C102 121.3(10) . .
C100 C101 H101 119.3 . .
C102 C101 H101 119.3 . .
C104 C100 C101 119.8(9) . .
C104 C100 H100 120.1 . .
C101 C100 H100 120.1 . .
C105 C106 H10D 109.5 . .
C105 C106 H10E 109.5 . .
H10D C106 H10E 109.5 . .
C105 C106 H10F 109.5 . .
H10D C106 H10F 109.5 . .
H10E C106 H10F 109.5 . .
C302 C301 C306 120.0 . .
C302 C301 C307 120.9(5) . .
C306 C301 C307 119.1(5) . .
C301 C302 C304 120.0 . .
C301 C302 H302 120.0 . .
C304 C302 H302 120.0 . .
C303 C304 C302 120.0 . .
C303 C304 H304 120.0 . .
C302 C304 H304 120.0 . .
C304 C303 C305 120.0 . .
C304 C303 H303 120.0 . .
C305 C303 H303 120.0 . .
C303 C305 C306 120.0 . .
C303 C305 H305 120.0 . .
C306 C305 H305 120.0 . .
C305 C306 C301 120.0 . .
C305 C306 H306 120.0 . .
C301 C306 H306 120.0 . .
C301 C307 H30G 109.5 . .
C301 C307 H30H 109.5 . .
H30G C307 H30H 109.5 . .
C301 C307 H30I 109.5 . .
H30G C307 H30I 109.5 . .
H30H C307 H30I 109.5 . .
C901 C900 H90A 109.5 . .
C901 C900 H90B 109.5 . .
H90A C900 H90B 109.5 . .
C901 C900 H90C 109.5 . .
H90A C900 H90C 109.5 . .
H90B C900 H90C 109.5 . .
C902 C901 C906 117.5 . .
C902 C901 C900 121.1 . .
C906 C901 C900 121.4 . .
C901 C902 C903 121.4 . .
C901 C902 H902 119.3 . .
C903 C902 H902 119.3 . .
C904 C903 C902 119.9 . .
C904 C903 H903 120.1 . .
C902 C903 H903 120.1 . .
C905 C904 C903 119.8 . .
C905 C904 H904 120.1 . .
C903 C904 H904 120.1 . .
C904 C905 C906 120.0 . .
C904 C905 H905 120.0 . .
C906 C905 H905 120.0 . .
C905 C906 C901 121.3 . .
C905 C906 H906 119.3 . .
C901 C906 H906 119.3 . .

loop_
_geom_bond_atom_site_label_1
_geom_bond_atom_site_label_2
_geom_bond_distance
_geom_bond_site_symmetry_2
C1 N2 1.501(3) .
C1 C4 1.5395(10) .
C1 C202 1.5396(11) .
C1 C203 1.5405(11) .
C1 C204 1.5410(11) .
C1 C2 1.5424(10) .
C1 C3 1.5428(10) .
C2 H2A 0.9800 .
C2 H2B 0.9800 .
C2 H2C 0.9800 .
C3 H3A 0.9800 .
C3 H3B 0.9800 .
C3 H3C 0.9800 .
C4 H4A 0.9800 .
C4 H4B 0.9800 .
C4 H4C 0.9800 .
C202 H20A 0.9800 .
C202 H20B 0.9800 .
C202 H20C 0.9800 .
C203 H20D 0.9800 .
C203 H20E 0.9800 .
C203 H20F 0.9800 .
C204 H20G 0.9800 .
C204 H20H 0.9800 .
C204 H20I 0.9800 .
C5 N3 1.508(4) .
C5 C6 1.5394(10) .
C5 C206 1.5397(11) .
C5 C208 1.5402(11) .
C5 C207 1.5412(11) .
C5 C8 1.5413(10) .
C5 C7 1.5435(10) .
C6 H6A 0.9800 .
C6 H6B 0.9800 .
C6 H6C 0.9800 .
C7 H7A 0.9800 .
C7 H7B 0.9800 .
C7 H7C 0.9800 .
C8 H8A 0.9800 .
C8 H8B 0.9800 .
C8 H8C 0.9800 .
C206 H20J 0.9800 .
C206 H20K 0.9800 .
C206 H20L 0.9800 .
C207 H20M 0.9800 .
C207 H20N 0.9800 .
C207 H20O 0.9800 .
C208 H20P 0.9800 .
C208 H20Q 0.9800 .
C208 H20R 0.9800 .
C9 N1 1.459(4) .
C9 C10 1.513(5) .
C9 C11 1.517(5) .
C9 C12 1.527(5) .
C10 H10A 0.9800 .
C10 H10B 0.9800 .
C10 H10C 0.9800 .
C11 H11A 0.9800 .
C11 H11B 0.9800 .
C11 H11C 0.9800 .
C12 H12A 0.9800 .
C12 H12B 0.9800 .
C12 H12C 0.9800 .
C13 N4 1.475(4) .
C13 C14 1.507(5) .
C13 C15 1.516(6) .
C13 C16 1.527(6) .
C14 H14A 0.9800 .
C14 H14B 0.9800 .
C14 H14C 0.9800 .
C15 H15A 0.9800 .
C15 H15B 0.9800 .
C15 H15C 0.9800 .
C16 H16A 0.9800 .
C16 H16B 0.9800 .
C16 H16C 0.9800 .
C17 N5 1.496(4) .
C17 C219 1.5392(11) .
C17 C220 1.5396(11) .
C17 C218 1.5398(11) .
C17 C20 1.5405(11) .
C17 C19 1.5413(10) .
C17 C18 1.5416(10) .
C18 H18A 0.9800 .
C18 H18B 0.9800 .
C18 H18C 0.9800 .
C19 H19A 0.9800 .
C19 H19B 0.9800 .
C19 H19C 0.9800 .
C20 H20S 0.9800 .
C20 H20T 0.9800 .
C20 H20U 0.9800 .
C218 H21A 0.9800 .
C218 H21B 0.9800 .
C218 H21C 0.9800 .
C219 H21D 0.9800 .
C219 H21E 0.9800 .
C219 H21F 0.9800 .
C220 H22A 0.9800 .
C220 H22B 0.9800 .
C220 H22C 0.9800 .
C21 N6 1.467(5) .
C21 C24 1.517(7) .
C21 C22 1.520(5) .
C21 C23 1.526(5) .
C22 H22D 0.9800 .
C22 H22E 0.9800 .
C22 H22F 0.9800 .
C23 H23A 0.9800 .
C23 H23B 0.9800 .
C23 H23C 0.9800 .
C24 H24A 0.9800 .
C24 H24B 0.9800 .
C24 H24C 0.9800 .
C25 N9 1.493(4) .
C25 C26 1.511(6) .
C25 C27 1.527(5) .
C25 C28 1.530(5) .
C26 H26A 0.9800 .
C26 H26B 0.9800 .
C26 H26C 0.9800 .
C27 H27A 0.9800 .
C27 H27B 0.9800 .
C27 H27C 0.9800 .
C28 H28A 0.9800 .
C28 H28B 0.9800 .
C28 H28C 0.9800 .
C29 N8 1.505(3) .
C29 C232 1.5388(11) .
C29 C230 1.5397(10) .
C29 C32 1.5407(10) .
C29 C231 1.5409(11) .
C29 C30 1.5423(10) .
C29 C31 1.5445(10) .
C30 H30A 0.9800 .
C30 H30B 0.9800 .
C30 H30C 0.9800 .
C31 H31A 0.9800 .
C31 H31B 0.9800 .
C31 H31C 0.9800 .
C32 H32A 0.9800 .
C32 H32B 0.9800 .
C32 H32C 0.9800 .
C230 H23D 0.9800 .
C230 H23E 0.9800 .
C230 H23F 0.9800 .
C231 H23G 0.9800 .
C231 H23H 0.9800 .
C231 H23I 0.9800 .
C232 H23J 0.9800 .
C232 H23K 0.9800 .
C232 H23L 0.9800 .
C33 N7 1.459(4) .
C33 C36 1.508(5) .
C33 C34 1.518(6) .
C33 C35 1.528(6) .
C34 H34A 0.9800 .
C34 H34B 0.9800 .
C34 H34C 0.9800 .
C35 H35A 0.9800 .
C35 H35B 0.9800 .
C35 H35C 0.9800 .
C36 H36A 0.9800 .
C36 H36B 0.9800 .
C36 H36C 0.9800 .
C37 N10 1.463(4) .
C37 C300 1.520(6) .
C37 C39 1.521(5) .
C37 C38 1.523(5) .
C38 H38A 0.9800 .
C38 H38B 0.9800 .
C38 H38C 0.9800 .
C39 H39A 0.9800 .
C39 H39B 0.9800 .
C39 H39C 0.9800 .
C300 H30D 0.9800 .
C300 H30E 0.9800 .
C300 H30F 0.9800 .
C41 N12 1.484(4) .
C41 C43 1.519(5) .
C41 C42 1.521(5) .
C41 C44 1.531(5) .
C42 H42A 0.9800 .
C42 H42B 0.9800 .
C42 H42C 0.9800 .
C43 H43A 0.9800 .
C43 H43B 0.9800 .
C43 H43C 0.9800 .
C44 H44A 0.9800 .
C44 H44B 0.9800 .
C44 H44C 0.9800 .
C45 N11 1.474(4) .
C45 C47 1.513(5) .
C45 C48 1.519(5) .
C45 C46 1.528(5) .
C46 H46A 0.9800 .
C46 H46B 0.9800 .
C46 H46C 0.9800 .
C47 H47A 0.9800 .
C47 H47B 0.9800 .
C47 H47C 0.9800 .
C48 H48A 0.9800 .
C48 H48B 0.9800 .
C48 H48C 0.9800 .
C49 N15 1.485(4) .
C49 C52 1.509(6) .
C49 C51 1.518(5) .
C49 C50 1.537(6) .
C50 H50A 0.9800 .
C50 H50B 0.9800 .
C50 H50C 0.9800 .
C51 H51A 0.9800 .
C51 H51B 0.9800 .
C51 H51C 0.9800 .
C52 H52A 0.9800 .
C52 H52B 0.9800 .
C52 H52C 0.9800 .
C53 N14 1.494(3) .
C53 C54A 1.5379(10) .
C53 C56A 1.5400(10) .
C53 C54 1.5403(10) .
C53 C56 1.5409(11) .
C53 C55A 1.5438(10) .
C53 C55 1.5443(10) .
C54 H54A 0.9800 .
C54 H54B 0.9800 .
C54 H54C 0.9800 .
C55 H55A 0.9800 .
C55 H55B 0.9800 .
C55 H55C 0.9800 .
C56 H56A 0.9800 .
C56 H56B 0.9800 .
C56 H56C 0.9800 .
C54A H54D 0.9800 .
C54A H54E 0.9800 .
C54A H54F 0.9800 .
C55A H55D 0.9800 .
C55A H55E 0.9800 .
C55A H55F 0.9800 .
C56A H56D 0.9800 .
C56A H56E 0.9800 .
C56A H56F 0.9800 .
C57 N13 1.459(4) .
C57 C59 1.518(5) .
C57 C60 1.519(5) .
C57 C58 1.523(5) .
C58 H58A 0.9800 .
C58 H58B 0.9800 .
C58 H58C 0.9800 .
C59 H59A 0.9800 .
C59 H59B 0.9800 .
C59 H59C 0.9800 .
C60 H60A 0.9800 .
C60 H60B 0.9800 .
C60 H60C 0.9800 .
C61 N16 1.460(4) .
C61 C64 1.525(6) .
C61 C63 1.528(6) .
C61 C62 1.528(5) .
C62 H62A 0.9800 .
C62 H62B 0.9800 .
C62 H62C 0.9800 .
C63 H63A 0.9800 .
C63 H63B 0.9800 .
C63 H63C 0.9800 .
C64 H64A 0.9800 .
C64 H64B 0.9800 .
C64 H64C 0.9800 .
C65 N18 1.471(4) .
C65 C66 1.502(6) .
C65 C68 1.522(5) .
C65 C67 1.531(6) .
C66 H66A 0.9800 .
C66 H66B 0.9800 .
C66 H66C 0.9800 .
C67 H67A 0.9800 .
C67 H67B 0.9800 .
C67 H67C 0.9800 .
C68 H68A 0.9800 .
C68 H68B 0.9800 .
C68 H68C 0.9800 .
C69 N17 1.477(4) .
C69 C71 1.482(6) .
C69 C72 1.512(6) .
C69 C70 1.529(6) .
C70 H70A 0.9800 .
C70 H70B 0.9800 .
C70 H70C 0.9800 .
C71 H71A 0.9800 .
C71 H71B 0.9800 .
C71 H71C 0.9800 .
C72 H72A 0.9800 .
C72 H72B 0.9800 .
C72 H72C 0.9800 .
C73 C74 1.376(6) .
C73 C78 1.383(5) .
C73 C79 1.506(6) .
C79 H79A 0.9800 .
C79 H79B 0.9800 .
C79 H79C 0.9800 .
C78 C77 1.380(6) .
C78 H78 0.9500 .
C76 C77 1.363(7) .
C76 C75 1.373(6) .
C76 H76 0.9500 .
C74 C75 1.384(7) .
C74 H74 0.9500 .
C75 H75 0.9500 .
C77 H77 0.9500 .
N1 P1 1.510(3) .
N2 P2 1.703(3) .
N2 P1 1.703(3) .
N3 P2 1.697(3) .
N3 P1 1.703(3) .
N4 P2 1.518(3) .
N5 P3 1.717(3) .
N5 P4 1.717(3) .
N6 P3 1.702(3) .
N6 P4 1.708(3) .
N7 P5 1.512(3) .
N8 P5 1.698(3) .
N8 P6 1.704(3) .
N9 P6 1.702(3) .
N9 P5 1.710(3) .
N10 P6 1.519(3) .
N11 P8 1.705(3) .
N11 P7 1.707(3) .
N12 P8 1.721(3) .
N12 P7 1.728(3) .
N13 P9 1.513(3) .
N14 P10 1.700(3) .
N14 P9 1.701(2) .
N15 P9 1.701(3) .
N15 P10 1.706(2) .
N16 P10 1.512(3) .
N17 P11 1.703(3) .
N17 P12 1.705(3) .
N18 P12 1.707(3) .
N18 P11 1.708(3) .
P1 Se1 2.2465(9) .
P1 P2 2.5440(11) .
P2 Se2 2.2403(9) .
P3 Se2 2.3483(10) .
P3 P4 2.5950(12) .
P4 Se3 2.3329(10) .
P5 Se3 2.2475(9) .
P5 P6 2.5477(11) .
P6 Se4 2.2412(9) .
P7 Se4 2.3448(9) .
P7 P8 2.5978(11) .
P8 Se5 2.3392(9) .
P9 Se5 2.2448(9) .
P9 P10 2.5497(11) .
P10 Se6 2.2402(9) .
P11 Se6 2.3642(9) .
P11 P12 2.5991(12) .
P12 Se1 2.3419(9) .
C90 C91A 1.420(13) .
C90 C91 1.420(13) .
C90 C93 1.446(15) 2_756
C90 H90 0.9500 .
C93 C91A 1.341(10) .
C93 C91 1.341(10) .
C93 H93 0.9500 .
C91 C92 1.72(2) .
C92 H92A 0.9800 .
C92 H92B 0.9800 .
C92 H92C 0.9800 .
C91A H91A 0.9500 .
C104 C100 1.347(11) .
C104 C105 1.397(10) .
C104 H104 0.9500 .
C103 C102 1.379(11) .
C103 C105 1.400(10) .
C103 H103 0.9500 .
C105 C106 1.471(12) .
C102 C101 1.403(11) .
C102 H102 0.9500 .
C101 C100 1.365(11) .
C101 H101 0.9500 .
C100 H100 0.9500 .
C106 H10D 0.9800 .
C106 H10E 0.9800 .
C106 H10F 0.9800 .
C301 C302 1.3900 .
C301 C306 1.3900 .
C301 C307 1.501(5) .
C302 C304 1.3900 .
C302 H302 0.9500 .
C304 C303 1.3900 .
C304 H304 0.9500 .
C303 C305 1.3900 .
C303 H303 0.9500 .
C305 C306 1.3900 .
C305 H305 0.9500 .
C306 H306 0.9500 .
C307 H30G 0.9800 .
C307 H30H 0.9800 .
C307 H30I 0.9800 .
C900 C901 1.5047 .
C900 H90A 0.9800 .
C900 H90B 0.9800 .
C900 H90C 0.9800 .
C901 C902 1.3783 .
C901 C906 1.3827 .
C902 C903 1.3798 .
C902 H902 0.9500 .
C903 C904 1.3715 .
C903 H903 0.9500 .
C904 C905 1.3659 .
C904 H904 0.9500 .
C905 C906 1.3784 .
C905 H905 0.9500 .
C906 H906 0.9500 .

loop_
_geom_torsion_atom_site_label_1
_geom_torsion_atom_site_label_2
_geom_torsion_atom_site_label_3
_geom_torsion_atom_site_label_4
_geom_torsion
_geom_torsion_site_symmetry_1
C74 C73 C78 C77 -1.5(7) .
C79 C73 C78 C77 179.2(4) .
C78 C73 C74 C75 0.9(7) .
C79 C73 C74 C75 -179.9(4) .
C77 C76 C75 C74 -0.7(8) .
C73 C74 C75 C76 0.2(8) .
C75 C76 C77 C78 0.0(8) .
C73 C78 C77 C76 1.1(8) .
C10 C9 N1 P1 -10.4(6) .
C11 C9 N1 P1 112.4(4) .
C12 C9 N1 P1 -130.9(4) .
C4 C1 N2 P2 -148.7(2) .
C202 C1 N2 P2 14.7(6) .
C203 C1 N2 P2 141.2(6) .
C204 C1 N2 P2 -103.4(6) .
C2 C1 N2 P2 -29.5(3) .
C3 C1 N2 P2 90.2(3) .
C4 C1 N2 P1 53.2(3) .
C202 C1 N2 P1 -143.4(6) .
C203 C1 N2 P1 -16.8(6) .
C204 C1 N2 P1 98.5(6) .
C2 C1 N2 P1 172.5(2) .
C3 C1 N2 P1 -67.8(3) .
C6 C5 N3 P2 47.1(3) .
C206 C5 N3 P2 -147.7(6) .
C208 C5 N3 P2 -18.8(7) .
C207 C5 N3 P2 95.6(6) .
C8 C5 N3 P2 167.0(3) .
C7 C5 N3 P2 -73.0(3) .
C6 C5 N3 P1 -147.8(3) .
C206 C5 N3 P1 17.4(7) .
C208 C5 N3 P1 146.3(6) .
C207 C5 N3 P1 -99.3(6) .
C8 C5 N3 P1 -27.9(3) .
C7 C5 N3 P1 92.0(3) .
C14 C13 N4 P2 0.8(6) .
C15 C13 N4 P2 -123.2(5) .
C16 C13 N4 P2 121.3(4) .
C219 C17 N5 P3 138.1(5) .
C220 C17 N5 P3 20.9(7) .
C218 C17 N5 P3 -108.9(6) .
C20 C17 N5 P3 -157.8(3) .
C19 C17 N5 P3 -35.8(3) .
C18 C17 N5 P3 85.3(3) .
C219 C17 N5 P4 -5.7(6) .
C220 C17 N5 P4 -122.9(7) .
C218 C17 N5 P4 107.3(6) .
C20 C17 N5 P4 58.4(3) .
C19 C17 N5 P4 -179.6(2) .
C18 C17 N5 P4 -58.5(3) .
C24 C21 N6 P3 85.6(4) .
C22 C21 N6 P3 -35.7(5) .
C23 C21 N6 P3 -155.3(3) .
C24 C21 N6 P4 -92.6(4) .
C22 C21 N6 P4 146.1(3) .
C23 C21 N6 P4 26.5(5) .
C36 C33 N7 P5 1.2(7) .
C34 C33 N7 P5 123.9(5) .
C35 C33 N7 P5 -119.8(5) .
C232 C29 N8 P5 -26.8(5) .
C230 C29 N8 P5 -152.8(5) .
C32 C29 N8 P5 151.3(3) .
C231 C29 N8 P5 91.3(5) .
C30 C29 N8 P5 29.5(3) .
C31 C29 N8 P5 -89.3(3) .
C232 C29 N8 P6 150.3(5) .
C230 C29 N8 P6 24.3(5) .
C32 C29 N8 P6 -31.6(3) .
C231 C29 N8 P6 -91.6(5) .
C30 C29 N8 P6 -153.4(3) .
C31 C29 N8 P6 87.8(3) .
C26 C25 N9 P6 -166.6(3) .
C27 C25 N9 P6 -47.8(4) .
C28 C25 N9 P6 72.5(4) .
C26 C25 N9 P5 39.6(4) .
C27 C25 N9 P5 158.4(3) .
C28 C25 N9 P5 -81.3(4) .
C300 C37 N10 P6 127.2(4) .
C39 C37 N10 P6 -115.2(4) .
C38 C37 N10 P6 5.9(6) .
C47 C45 N11 P8 25.9(4) .
C48 C45 N11 P8 146.2(3) .
C46 C45 N11 P8 -93.3(4) .
C47 C45 N11 P7 -154.8(3) .
C48 C45 N11 P7 -34.5(5) .
C46 C45 N11 P7 86.0(4) .
C43 C41 N12 P8 56.4(4) .
C42 C41 N12 P8 175.5(2) .
C44 C41 N12 P8 -64.0(3) .
C43 C41 N12 P7 -172.3(2) .
C42 C41 N12 P7 -53.2(4) .
C44 C41 N12 P7 67.2(4) .
C59 C57 N13 P9 -127.7(4) .
C60 C57 N13 P9 -5.8(6) .
C58 C57 N13 P9 116.1(4) .
C54A C53 N14 P10 42.9(4) .
C56A C53 N14 P10 165.7(3) .
C54 C53 N14 P10 -155.2(4) .
C56 C53 N14 P10 -27.6(5) .
C55A C53 N14 P10 -76.4(3) .
C55 C53 N14 P10 88.6(4) .
C54A C53 N14 P9 -144.5(3) .
C56A C53 N14 P9 -21.7(4) .
C54 C53 N14 P9 17.4(5) .
C56 C53 N14 P9 145.0(4) .
C55A C53 N14 P9 96.2(3) .
C55 C53 N14 P9 -98.8(4) .
C52 C49 N15 P9 46.9(5) .
C51 C49 N15 P9 167.5(3) .
C50 C49 N15 P9 -73.2(4) .
C52 C49 N15 P10 -157.3(3) .
C51 C49 N15 P10 -36.7(5) .
C50 C49 N15 P10 82.5(4) .
C64 C61 N16 P10 -119.4(4) .
C63 C61 N16 P10 123.1(4) .
C62 C61 N16 P10 2.7(7) .
C71 C69 N17 P11 28.6(6) .
C72 C69 N17 P11 -95.8(4) .
C70 C69 N17 P11 147.6(3) .
C71 C69 N17 P12 -135.1(5) .
C72 C69 N17 P12 100.4(4) .
C70 C69 N17 P12 -16.2(5) .
C66 C65 N18 P12 144.6(3) .
C68 C65 N18 P12 24.1(4) .
C67 C65 N18 P12 -95.1(4) .
C66 C65 N18 P11 -31.2(4) .
C68 C65 N18 P11 -151.7(3) .
C67 C65 N18 P11 89.1(4) .
C9 N1 P1 N3 61.9(5) .
C9 N1 P1 N2 -47.1(5) .
C9 N1 P1 Se1 -175.8(4) .
C9 N1 P1 P2 7.4(6) .
C5 N3 P1 N1 53.5(3) .
P2 N3 P1 N1 -137.59(16) .
C5 N3 P1 N2 -177.3(3) .
P2 N3 P1 N2 -8.31(12) .
C5 N3 P1 Se1 -69.9(2) .
P2 N3 P1 Se1 99.00(10) .
C5 N3 P1 P2 -168.9(3) .
C1 N2 P1 N1 -59.1(3) .
P2 N2 P1 N1 137.77(15) .
C1 N2 P1 N3 171.4(3) .
P2 N2 P1 N3 8.28(12) .
C1 N2 P1 Se1 68.9(2) .
P2 N2 P1 Se1 -94.26(10) .
C1 N2 P1 P2 163.1(3) .
C13 N4 P2 N3 -64.2(5) .
C13 N4 P2 N2 44.3(5) .
C13 N4 P2 Se2 171.4(4) .
C13 N4 P2 P1 -10.7(6) .
C5 N3 P2 N4 -53.8(3) .
P1 N3 P2 N4 137.70(16) .
C5 N3 P2 N2 176.8(3) .
P1 N3 P2 N2 8.31(12) .
C5 N3 P2 Se2 70.5(3) .
P1 N3 P2 Se2 -98.00(10) .
C5 N3 P2 P1 168.5(3) .
C1 N2 P2 N4 59.7(3) .
P1 N2 P2 N4 -136.72(16) .
C1 N2 P2 N3 -171.9(3) .
P1 N2 P2 N3 -8.30(12) .
C1 N2 P2 Se2 -66.9(2) .
P1 N2 P2 Se2 96.73(10) .
C1 N2 P2 P1 -163.6(3) .
C21 N6 P3 N5 -176.1(3) .
P4 N6 P3 N5 2.52(15) .
C21 N6 P3 Se2 -78.6(3) .
P4 N6 P3 Se2 100.03(12) .
C21 N6 P3 P4 -178.7(4) .
C17 N5 P3 N6 -154.0(3) .
P4 N5 P3 N6 -2.50(14) .
C17 N5 P3 Se2 101.9(3) .
P4 N5 P3 Se2 -106.57(12) .
C17 N5 P3 P4 -151.5(4) .
C21 N6 P4 N5 176.1(3) .
P3 N6 P4 N5 -2.53(15) .
C21 N6 P4 Se3 76.9(3) .
P3 N6 P4 Se3 -101.76(12) .
C21 N6 P4 P3 178.7(4) .
C17 N5 P4 N6 154.4(3) .
P3 N5 P4 N6 2.50(14) .
C17 N5 P4 Se3 -101.5(3) .
P3 N5 P4 Se3 106.67(12) .
C17 N5 P4 P3 151.9(4) .
C33 N7 P5 N8 71.4(5) .
C33 N7 P5 N9 -37.1(5) .
C33 N7 P5 Se3 -166.1(4) .
C33 N7 P5 P6 18.1(6) .
C29 N8 P5 N7 43.0(3) .
P6 N8 P5 N7 -134.83(16) .
C29 N8 P5 N9 172.5(3) .
P6 N8 P5 N9 -5.33(13) .
C29 N8 P5 Se3 -80.3(3) .
P6 N8 P5 Se3 101.82(10) .
C29 N8 P5 P6 177.8(3) .
C25 N9 P5 N7 -66.4(3) .
P6 N9 P5 N7 133.39(16) .
C25 N9 P5 N8 165.5(3) .
P6 N9 P5 N8 5.33(13) .
C25 N9 P5 Se3 62.1(3) .
P6 N9 P5 Se3 -98.11(10) .
C25 N9 P5 P6 160.2(3) .
C37 N10 P6 N9 43.3(5) .
C37 N10 P6 N8 -65.2(5) .
C37 N10 P6 Se4 171.6(4) .
C37 N10 P6 P5 -12.0(5) .
C25 N9 P6 N10 66.5(3) .
P5 N9 P6 N10 -133.46(16) .
C25 N9 P6 N8 -165.3(3) .
P5 N9 P6 N8 -5.31(13) .
C25 N9 P6 Se4 -60.5(3) .
P5 N9 P6 Se4 99.54(10) .
C25 N9 P6 P5 -160.0(3) .
C29 N8 P6 N10 -43.2(3) .
P5 N8 P6 N10 134.56(16) .
C29 N8 P6 N9 -172.5(3) .
P5 N8 P6 N9 5.35(13) .
C29 N8 P6 Se4 79.8(3) .
P5 N8 P6 Se4 -102.41(11) .
C29 N8 P6 P5 -177.8(3) .
C45 N11 P7 N12 -176.7(3) .
P8 N11 P7 N12 2.77(13) .
C45 N11 P7 Se4 -78.9(3) .
P8 N11 P7 Se4 100.54(11) .
C45 N11 P7 P8 -179.5(4) .
C41 N12 P7 N11 -143.8(3) .
P8 N12 P7 N11 -2.73(13) .
C41 N12 P7 Se4 113.0(2) .
P8 N12 P7 Se4 -105.97(10) .
C41 N12 P7 P8 -141.1(3) .
C45 N11 P8 N12 176.7(3) .
P7 N11 P8 N12 -2.78(13) .
C45 N11 P8 Se5 79.3(3) .
P7 N11 P8 Se5 -100.17(11) .
C45 N11 P8 P7 179.5(4) .
C41 N12 P8 N11 144.0(3) .
P7 N12 P8 N11 2.73(13) .
C41 N12 P8 Se5 -112.3(2) .
P7 N12 P8 Se5 106.43(10) .
C41 N12 P8 P7 141.2(3) .
C57 N13 P9 N14 60.2(5) .
C57 N13 P9 N15 -48.8(5) .
C57 N13 P9 Se5 -176.9(4) .
C57 N13 P9 P10 5.4(6) .
C53 N14 P9 N13 50.5(3) .
P10 N14 P9 N13 -135.13(16) .
C53 N14 P9 N15 179.3(3) .
P10 N14 P9 N15 -6.23(13) .
C53 N14 P9 Se5 -73.0(3) .
P10 N14 P9 Se5 101.42(11) .
C53 N14 P9 P10 -174.4(4) .
C49 N15 P9 N13 -62.6(4) .
P10 N15 P9 N13 135.84(16) .
C49 N15 P9 N14 167.8(3) .
P10 N15 P9 N14 6.21(13) .
C49 N15 P9 Se5 64.4(3) .
P10 N15 P9 Se5 -97.11(11) .
C49 N15 P9 P10 161.5(4) .
C61 N16 P10 N14 -69.6(5) .
C61 N16 P10 N15 38.1(5) .
C61 N16 P10 Se6 165.5(4) .
C61 N16 P10 P9 -17.2(6) .
C53 N14 P10 N16 -50.0(3) .
P9 N14 P10 N16 135.60(15) .
C53 N14 P10 N15 -179.4(3) .
P9 N14 P10 N15 6.22(13) .
C53 N14 P10 Se6 74.1(3) .
P9 N14 P10 Se6 -100.28(11) .
C53 N14 P10 P9 174.4(4) .
C49 N15 P10 N16 65.1(4) .
P9 N15 P10 N16 -133.40(16) .
C49 N15 P10 N14 -167.8(3) .
P9 N15 P10 N14 -6.21(13) .
C49 N15 P10 Se6 -61.5(3) .
P9 N15 P10 Se6 100.00(11) .
C49 N15 P10 P9 -161.5(4) .
C69 N17 P11 N18 -170.4(3) .
P12 N17 P11 N18 -2.92(14) .
C69 N17 P11 Se6 87.2(3) .
P12 N17 P11 Se6 -105.33(12) .
C69 N17 P11 P12 -167.4(4) .
C65 N18 P11 N17 179.7(3) .
P12 N18 P11 N17 2.91(14) .
C65 N18 P11 Se6 -78.7(3) .
P12 N18 P11 Se6 104.51(11) .
C65 N18 P11 P12 176.8(4) .
C69 N17 P12 N18 170.2(3) .
P11 N17 P12 N18 2.92(14) .
C69 N17 P12 Se1 -86.5(3) .
P11 N17 P12 Se1 106.16(12) .
C69 N17 P12 P11 167.3(4) .
C65 N18 P12 N17 -179.6(3) .
P11 N18 P12 N17 -2.91(14) .
C65 N18 P12 Se1 80.6(3) .
P11 N18 P12 Se1 -102.66(11) .
C65 N18 P12 P11 -176.7(4) .
C90 C93 C91 C90 1.7(15) 2_756
C90 C93 C91 C92 178.3(9) 2_756
C93 C90 C91 C93 -1.7(15) 2_756
C93 C90 C91 C92 -178.2(10) 2_756
C90 C93 C91A C90 1.7(15) 2_756
C93 C90 C91A C93 -1.7(15) 2_756
C100 C104 C105 C103 1.2(10) .
C100 C104 C105 C106 178.0(7) .
C102 C103 C105 C104 0.3(10) .
C102 C103 C105 C106 -176.3(7) .
C105 C103 C102 C101 -1.3(10) .
C103 C102 C101 C100 0.7(10) .
C105 C104 C100 C101 -1.8(11) .
C102 C101 C100 C104 0.8(11) .
C306 C301 C302 C304 0.0 .
C307 C301 C302 C304 178.2(7) .
C301 C302 C304 C303 0.0 .
C302 C304 C303 C305 0.0 .
C304 C303 C305 C306 0.0 .
C303 C305 C306 C301 0.0 .
C302 C301 C306 C305 0.0 .
C307 C301 C306 C305 -178.2(7) .
C906 C901 C902 C903 0.7 .
C900 C901 C902 C903 180.0 .
C901 C902 C903 C904 0.5 .
C902 C903 C904 C905 -0.9 .
C903 C904 C905 C906 0.0 .
C904 C905 C906 C901 1.3 .
C902 C901 C906 C905 -1.6 .
C900 C901 C906 C905 179.1 .
